data_4347224
loop_
_publ_author_name
'Chakraborty, Uttam'
'Modl, Moritz'
'M\"uhldorf, Bernd'
'Bodensteiner, Michael'
'Demeshko, Serhiy'
'van Velzen, Niels J. C.'
'Scheer, Manfred'
'Harder, Sjoerd'
'Wolf, Robert'

_publ_section_title
;
 Pentaarylcyclopentadienyl Iron, Cobalt, and Nickel Halides.
;
_journal_issue 6
_journal_name_full 'Inorganic chemistry'
_journal_page_first 3065
_journal_page_last 3074
_journal_paper_doi 10.1021/acs.inorgchem.5b02896
_journal_volume 55
_journal_year 2016
_chemical_formula_moiety 'C110 H130 Br2 Ni2'
_chemical_formula_sum 'C110 H130 Br2 Ni2'
_chemical_formula_weight 1729.37
_space_group_crystal_system monoclinic
_space_group_IT_number 14
_space_group_name_Hall '-P 2yn'
_space_group_name_H-M_alt 'P 1 21/n 1'
_atom_sites_solution_hydrogens geom
_audit_creation_date 2015-03-11
_audit_creation_method
;
Olex2 1.2-alpha
(compiled 2015.01.26 svn.r3150 for OlexSys, GUI svn.r4998)
;
_cell_angle_alpha 90
_cell_angle_beta 90.0983(10)
_cell_angle_gamma 90
_cell_formula_units_Z 4
_cell_length_a 13.41135(16)
_cell_length_b 22.5367(3)
_cell_length_c 31.9869(4)
_cell_measurement_reflns_used 22425
_cell_measurement_temperature 123(1)
_cell_measurement_theta_max 73.9440
_cell_measurement_theta_min 3.5360
_cell_volume 9667.9(2)
_computing_cell_refinement
;
CrysAlisPro, Agilent Technologies,
Version 1.171.37.31 (release 14-01-2014 CrysAlis171 .NET)
(compiled Jan 14 2014,18:38:05)
;
_computing_data_collection
;
CrysAlisPro, Agilent Technologies,
Version 1.171.37.31 (release 14-01-2014 CrysAlis171 .NET)
(compiled Jan 14 2014,18:38:05)
;
_computing_data_reduction
;
CrysAlisPro, Agilent Technologies,
Version 1.171.37.31 (release 14-01-2014 CrysAlis171 .NET)
(compiled Jan 14 2014,18:38:05)
;
_computing_molecular_graphics 'Olex2 (Dolomanov et al., 2009)'
_computing_publication_material 'Olex2 (Dolomanov et al., 2009)'
_computing_structure_refinement 'ShelXL (Sheldrick, 2008)'
_diffrn_ambient_environment N~2~
_diffrn_ambient_temperature 123(1)
_diffrn_detector 'CCD plate'
_diffrn_detector_area_resol_mean 4.1818
_diffrn_detector_type TitanS2
_diffrn_measured_fraction_theta_full 0.997
_diffrn_measured_fraction_theta_max 0.969
_diffrn_measurement_details
;
#__ type_ start__ end____ width___ exp.time_
  1 omega  -47.00  -20.00   1.0000   15.0000
omega____ theta____ kappa____ phi______ frames
    -      -44.0756   38.0000 -180.0000 27

#__ type_ start__ end____ width___ exp.time_
  2 omega  -59.00    1.00   1.0000   15.0000
omega____ theta____ kappa____ phi______ frames
    -      -44.0756   57.0000   30.0000 60

#__ type_ start__ end____ width___ exp.time_
  3 omega  -72.00   29.00   1.0000   15.0000
omega____ theta____ kappa____ phi______ frames
    -      -44.0756   19.0000  -60.0000 101

#__ type_ start__ end____ width___ exp.time_
  4 omega   63.00   91.00   1.0000   60.0000
omega____ theta____ kappa____ phi______ frames
    -      104.5000  -30.0000   60.0000 28

#__ type_ start__ end____ width___ exp.time_
  5 omega   43.00  120.00   1.0000   60.0000
omega____ theta____ kappa____ phi______ frames
    -      104.5000 -125.0000  150.0000 77

#__ type_ start__ end____ width___ exp.time_
  6 omega   67.00   98.00   1.0000   60.0000
omega____ theta____ kappa____ phi______ frames
    -      104.5000  -45.0000 -150.0000 31

#__ type_ start__ end____ width___ exp.time_
  7 omega   32.00   88.00   1.0000   60.0000
omega____ theta____ kappa____ phi______ frames
    -      104.5000  -30.0000  -60.0000 56

#__ type_ start__ end____ width___ exp.time_
  8 omega   33.00   65.00   1.0000   60.0000
omega____ theta____ kappa____ phi______ frames
    -      104.5000  -30.0000  120.0000 32

#__ type_ start__ end____ width___ exp.time_
  9 omega   46.00  113.00   1.0000   60.0000
omega____ theta____ kappa____ phi______ frames
    -      104.5000  -61.0000  120.0000 67

#__ type_ start__ end____ width___ exp.time_
 10 omega   35.00   68.00   1.0000   60.0000
omega____ theta____ kappa____ phi______ frames
    -      104.5000  -30.0000  -90.0000 33

#__ type_ start__ end____ width___ exp.time_
 11 omega   53.00   98.00   1.0000   60.0000
omega____ theta____ kappa____ phi______ frames
    -      104.5000  -45.0000 -180.0000 45

#__ type_ start__ end____ width___ exp.time_
 12 omega   47.00  133.00   1.0000   60.0000
omega____ theta____ kappa____ phi______ frames
    -      104.5000  -77.0000  -30.0000 86

#__ type_ start__ end____ width___ exp.time_
 13 omega   14.00  116.00   1.0000   15.0000
omega____ theta____ kappa____ phi______ frames
    -       44.3256   77.0000 -120.0000 102

#__ type_ start__ end____ width___ exp.time_
 14 omega   20.00  107.00   1.0000   15.0000
omega____ theta____ kappa____ phi______ frames
    -       44.3256   57.0000    0.0000 87
;
_diffrn_measurement_device 'four-circle diffractometer'
_diffrn_measurement_device_type 'GV1000, TitanS2'
_diffrn_measurement_method '\w scans'
_diffrn_orient_matrix_UB_11 -0.0183794000
_diffrn_orient_matrix_UB_12 -0.0126122000
_diffrn_orient_matrix_UB_13 0.0467063000
_diffrn_orient_matrix_UB_21 -0.0617189000
_diffrn_orient_matrix_UB_22 -0.0552587000
_diffrn_orient_matrix_UB_23 -0.0116927000
_diffrn_orient_matrix_UB_31 0.0950461000
_diffrn_orient_matrix_UB_32 -0.0382574000
_diffrn_orient_matrix_UB_33 0.0014987000
_diffrn_radiation_monochromator mirror
_diffrn_radiation_probe x-ray
_diffrn_radiation_type CuK\a
_diffrn_radiation_wavelength 1.54184
_diffrn_reflns_av_R_equivalents 0.0527
_diffrn_reflns_av_unetI/netI 0.0482
_diffrn_reflns_Laue_measured_fraction_full 0.997
_diffrn_reflns_Laue_measured_fraction_max 0.969
_diffrn_reflns_limit_h_max 16
_diffrn_reflns_limit_h_min -12
_diffrn_reflns_limit_k_max 18
_diffrn_reflns_limit_k_min -27
_diffrn_reflns_limit_l_max 39
_diffrn_reflns_limit_l_min -38
_diffrn_reflns_number 51679
_diffrn_reflns_point_group_measured_fraction_full 0.997
_diffrn_reflns_point_group_measured_fraction_max 0.969
_diffrn_reflns_theta_full 67.684
_diffrn_reflns_theta_max 74.224
_diffrn_reflns_theta_min 2.763
_diffrn_source 'rotating-anode X-ray tube'
_diffrn_source_type 'GV1000 (Cu) X-ray Source'
_exptl_absorpt_coefficient_mu 1.783
_exptl_absorpt_correction_T_max 0.883
_exptl_absorpt_correction_T_min 0.761
_exptl_absorpt_correction_type gaussian
_exptl_absorpt_process_details
;
CrysAlisPro, Agilent Technologies,
Version 1.171.37.31 (release 14-01-2014 CrysAlis171 .NET)
(compiled Jan 14 2014,18:38:05)
Numerical absorption correction based on gaussian integration over
			a multifaceted crystal model
Empirical absorption correction using spherical harmonics,
 implemented in SCALE3 ABSPACK scaling algorithm.
;
_exptl_crystal_colour 'reddish brown'
_exptl_crystal_colour_modifier reddish
_exptl_crystal_colour_primary brown
_exptl_crystal_density_diffrn 1.188
_exptl_crystal_description block
_exptl_crystal_F_000 3664
_exptl_crystal_size_max 0.2415
_exptl_crystal_size_mid 0.1549
_exptl_crystal_size_min 0.096
_refine_diff_density_max 0.740
_refine_diff_density_min -0.593
_refine_diff_density_rms 0.064
_refine_ls_extinction_method none
_refine_ls_goodness_of_fit_ref 1.024
_refine_ls_hydrogen_treatment constr
_refine_ls_matrix_type full
_refine_ls_number_parameters 1123
_refine_ls_number_reflns 19083
_refine_ls_number_restraints 1
_refine_ls_restrained_S_all 1.024
_refine_ls_R_factor_all 0.0554
_refine_ls_R_factor_gt 0.0455
_refine_ls_shift/su_max 0.001
_refine_ls_shift/su_mean 0.000
_refine_ls_structure_factor_coef Fsqd
_refine_ls_weighting_details 'w=1/[\s^2^(Fo^2^)+(0.0648P)^2^+3.1380P] where P=(Fo^2^+2Fc^2^)/3'
_refine_ls_weighting_scheme calc
_refine_ls_wR_factor_gt 0.1160
_refine_ls_wR_factor_ref 0.1237
_reflns_Friedel_coverage 0.000
_reflns_number_gt 16030
_reflns_number_total 19083
_reflns_threshold_expression 'I > 2\s(I)'
_cod_data_source_file ic5b02896_si_002.cif
_cod_data_source_block compound_4
_cod_original_cell_volume 9667.94(19)
_cod_database_code 4347224
_chemical_oxdiff_formula C110H130Ni2Br2
_chemical_oxdiff_usercomment 'red plate'
_shelx_space_group_comment
;
The symmetry employed for this shelxl refinement is uniquely defined
by the following loop, which should always be used as a source of
symmetry information in preference to the above space-group names.
They are only intended as comments.
;
_reflns_odcompleteness_completeness 99.74
_reflns_odcompleteness_iscentric 1
_reflns_odcompleteness_theta 66.97
_olex2_refinement_description
;
1. Fixed Uiso
 At 1.2 times of:
  All C(H) groups, All C(H,H) groups, All C(H,H,H,H) groups
 At 1.5 times of:
  All C(H,H,H) groups, All C(H,H,H,H,H,H) groups
2. Restrained distances
 H53D-H55E
 2.01 with sigma of 0.001
3. Others
 Fixed Sof: H99A(0.65) H99B(0.65) H99C(0.35) H99D(0.35) C52(0.8) H52A(0.8)
 H52B(0.8) H54A(0.8) H54B(0.8) H54C(0.2) H54D(0.2) H42A(0.8) H42B(0.8)
 H42C(0.2) H42D(0.2) C53(0.8) H53A(0.8) H53B(0.8) H55A(0.8) H55B(0.8) H55C(0.8)
 H55D(0.2) H55E(0.2) H55F(0.2) H13A(0.7) H13B(0.7) H13C(0.3) H13D(0.3)
 H68A(0.52) H68B(0.52) H68C(0.48) H68D(0.48) H10C(0.65) H10D(0.65) H10E(0.65)
 H10F(0.35) H10G(0.35) H10H(0.35) C43(0.8) H43A(0.8) H43B(0.8) C100(0.65)
 H10I(0.65) H10J(0.65) C14(0.7) H14A(0.7) H14B(0.7) C101(0.65) H10K(0.65)
 H10L(0.65) C44(0.8) H44A(0.8) H44B(0.8) C69(0.52) H69A(0.52) H69B(0.52)
 C70(0.52) H70A(0.52) H70B(0.52) H70C(0.52) C45(0.8) H45A(0.8) H45B(0.8)
 H45C(0.8) C15(0.7) H15A(0.7) H15B(0.7) H15C(0.7) C72(0.48) H72A(0.48)
 H72B(0.48) H72C(0.48) C71(0.48) H71A(0.48) H71B(0.48) C14A(0.3) H14C(0.3)
 H14D(0.3) C1A(0.35) H1AA(0.35) H1AB(0.35) C1B(0.35) H1BA(0.35) H1BB(0.35)
 C15A(0.3) H15D(0.3) H15E(0.3) H15F(0.3) C52A(0.2) H52C(0.2) H52D(0.2)
 C53A(0.2) H53C(0.2) H53D(0.2) C44A(0.2) H44C(0.2) H44D(0.2) C43A(0.2)
 H43C(0.2) H43D(0.2) C0AA(0.2) H0AA(0.2) H0AB(0.2) H0AC(0.2)
4.a Secondary CH2 refined with riding coordinates:
 C90(H90A,H90B), C91(H91A,H91B), C33(H33A,H33B), C89(H89A,H89B), C32(H32A,
 H32B), C34(H34A,H34B), C109(H10A,H10B), C99(H99A,H99B), C99(H99C,H99D),
 C12(H12A,H12B), C110(H11A,H11B), C67(H67A,H67B), C22(H22A,H22B), C52(H52A,
 H52B), C54(H54A,H54B), C54(H54C,H54D), C79(H79A,H79B), C111(H11C,H11D),
 C42(H42A,H42B), C42(H42C,H42D), C24(H24A,H24B), C23(H23A,H23B), C80(H80A,H80B),
  C53(H53A,H53B), C13(H13A,H13B), C13(H13C,H13D), C81(H81A,H81B), C68(H68A,
 H68B), C68(H68C,H68D), C43(H43A,H43B), C100(H10I,H10J), C14(H14A,H14B),
 C101(H10K,H10L), C44(H44A,H44B), C69(H69A,H69B), C71(H71A,H71B), C14A(H14C,
 H14D), C1A(H1AA,H1AB), C1B(H1BA,H1BB), C52A(H52C,H52D), C53A(H53C,H53D),
 C44A(H44C,H44D), C43A(H43C,H43D)
4.b Me refined with riding coordinates:
 C102(H10C,H10D,H10E), C102(H10F,H10G,H10H)
4.c Aromatic/amide H refined with riding coordinates:
 C27(H27), C10(H10), C7(H7), C104(H104), C28(H28), C84(H84), C94(H94),
 C37(H37), C88(H88), C87(H87), C11(H11), C8(H8), C62(H62), C74(H74), C47(H47),
 C31(H31), C78(H78), C63(H63), C41(H41), C85(H85), C97(H97), C17(H17), C98(H98),
  C95(H95), C105(H105), C75(H75), C20(H20), C66(H66), C38(H38), C18(H18),
 C48(H48), C108(H108), C30(H30), C21(H21), C40(H40), C51(H51), C77(H77),
 C50(H50), C65(H65), C107(H107)
4.d Idealised Me refined as rotating group:
 C92(H92A,H92B,H92C), C25(H25A,H25B,H25C), C35(H35A,H35B,H35C), C55(H55A,H55B,
 H55C), C55(H55D,H55E,H55F), C82(H82A,H82B,H82C), C112(H11E,H11F,H11G),
 C70(H70A,H70B,H70C), C45(H45A,H45B,H45C), C15(H15A,H15B,H15C), C72(H72A,H72B,
 H72C), C15A(H15D,H15E,H15F), C0AA(H0AA,H0AB,H0AC)
;
_shelx_shelxl_version_number 2014/7
_olex2_diffrn_ambient_temperature_device 'CryoStream 700, Oxford Cryosystems'
_olex2_exptl_crystal_mounting_method 'The crystal was mounted on a MITIGEN holder with inert oil'
_olex2_submission_special_instructions 'No special instructions were received'

loop_
_space_group_symop_operation_xyz
'x, y, z'
'-x+1/2, y+1/2, -z+1/2'
'-x, -y, -z'
'x-1/2, -y-1/2, z-1/2'

loop_
_atom_site_label
_atom_site_type_symbol
_atom_site_fract_x
_atom_site_fract_y
_atom_site_fract_z
_atom_site_U_iso_or_equiv
_atom_site_adp_type
_atom_site_occupancy
_atom_site_site_symmetry_order
_atom_site_calc_flag
_atom_site_refinement_flags_posn
_atom_site_refinement_flags_occupancy
_atom_site_disorder_assembly
_atom_site_disorder_group
Br1 Br 0.19479(2) 0.48425(2) 0.64804(2) 0.02986(7) Uani 1 1 d . . . .
Br2 Br 0.19303(2) 0.44084(2) 0.74958(2) 0.03268(7) Uani 1 1 d . . . .
Ni2 Ni 0.31101(3) 0.49239(2) 0.70589(2) 0.02483(9) Uani 1 1 d . . . .
Ni1 Ni 0.06769(3) 0.47818(2) 0.70140(2) 0.02481(9) Uani 1 1 d . . . .
C27 C 0.43591(18) 0.67467(10) 0.68430(7) 0.0286(5) Uani 1 1 d . . . .
H27 H 0.5003 0.6622 0.6756 0.034 Uiso 1 1 calc R . . .
C58 C -0.08714(17) 0.45064(10) 0.70886(7) 0.0248(4) Uani 1 1 d . . . .
C26 C 0.37226(18) 0.63439(10) 0.70423(7) 0.0265(5) Uani 1 1 d . . . .
C1 C 0.45609(17) 0.48185(10) 0.73615(7) 0.0242(4) Uani 1 1 d . . . .
C9 C 0.57736(19) 0.33411(10) 0.61725(7) 0.0288(5) Uani 1 1 d . . . .
C83 C -0.11917(18) 0.38814(10) 0.70999(7) 0.0268(5) Uani 1 1 d . . . .
C10 C 0.49417(19) 0.36607(11) 0.60465(7) 0.0295(5) Uani 1 1 d . . . .
H10 H 0.4615 0.3558 0.5793 0.035 Uiso 1 1 calc R . . .
C56 C -0.04369(17) 0.54323(10) 0.68223(7) 0.0254(4) Uani 1 1 d . . . .
C103 C -0.02384(18) 0.59133(10) 0.65173(7) 0.0268(5) Uani 1 1 d . . . .
C2 C 0.41731(17) 0.53900(10) 0.74703(7) 0.0257(4) Uani 1 1 d . . . .
C59 C -0.06012(17) 0.48756(10) 0.74340(7) 0.0244(4) Uani 1 1 d . . . .
C7 C 0.58609(18) 0.39557(10) 0.67919(7) 0.0269(5) Uani 1 1 d . . . .
H7 H 0.6181 0.4049 0.7049 0.032 Uiso 1 1 calc R . . .
C3 C 0.40457(17) 0.57190(10) 0.70893(7) 0.0253(4) Uani 1 1 d . . . .
C6 C 0.50325(17) 0.42851(10) 0.66643(7) 0.0250(4) Uani 1 1 d . . . .
C5 C 0.46583(17) 0.47908(10) 0.69133(7) 0.0248(4) Uani 1 1 d . . . .
C93 C -0.11009(18) 0.46764(10) 0.62834(7) 0.0267(5) Uani 1 1 d . . . .
C57 C -0.07786(17) 0.48542(10) 0.67101(7) 0.0238(4) Uani 1 1 d . . . .
C36 C 0.39849(18) 0.56127(10) 0.78966(7) 0.0269(5) Uani 1 1 d . . . .
C104 C 0.0658(2) 0.62248(10) 0.65177(8) 0.0306(5) Uani 1 1 d . . . .
H104 H 0.1138 0.6149 0.6730 0.037 Uiso 1 1 calc R . . .
C60 C -0.03061(17) 0.54476(10) 0.72707(7) 0.0244(4) Uani 1 1 d . . . .
C4 C 0.43559(17) 0.53547(10) 0.67485(7) 0.0255(4) Uani 1 1 d . . . .
C61 C 0.00502(18) 0.59552(10) 0.75215(7) 0.0273(5) Uani 1 1 d . . . .
C28 C 0.40551(19) 0.73279(11) 0.67718(8) 0.0318(5) Uani 1 1 d . . . .
H28 H 0.4499 0.7597 0.6640 0.038 Uiso 1 1 calc R . . .
C84 C -0.18975(17) 0.36732(11) 0.73851(7) 0.0271(5) Uani 1 1 d . . . .
H84 H -0.2193 0.3941 0.7578 0.032 Uiso 1 1 calc R . . .
C94 C -0.21023(19) 0.45559(11) 0.62137(8) 0.0318(5) Uani 1 1 d . . . .
H94 H -0.2548 0.4537 0.6444 0.038 Uiso 1 1 calc R . . .
C73 C -0.06525(18) 0.47104(11) 0.78825(7) 0.0272(5) Uani 1 1 d . . . .
C16 C 0.44317(18) 0.55729(10) 0.63124(7) 0.0269(5) Uani 1 1 d . . . .
C37 C 0.3519(2) 0.52659(11) 0.81982(8) 0.0330(5) Uani 1 1 d . . . .
H37 H 0.3295 0.4879 0.8125 0.040 Uiso 1 1 calc R . . .
C88 C -0.0781(2) 0.34719(11) 0.68206(8) 0.0340(5) Uani 1 1 d . . . .
H88 H -0.0309 0.3602 0.6620 0.041 Uiso 1 1 calc R . . .
C87 C -0.1051(2) 0.28783(11) 0.68326(8) 0.0350(5) Uani 1 1 d . . . .
H87 H -0.0752 0.2609 0.6642 0.042 Uiso 1 1 calc R . . .
C11 C 0.45765(19) 0.41310(11) 0.62857(7) 0.0292(5) Uani 1 1 d . . . .
H11 H 0.4013 0.4348 0.6190 0.035 Uiso 1 1 calc R . . .
C8 C 0.62225(18) 0.34936(10) 0.65484(7) 0.0288(5) Uani 1 1 d . . . .
H8 H 0.6789 0.3277 0.6641 0.035 Uiso 1 1 calc R . . .
C62 C -0.03379(19) 0.65237(11) 0.74565(7) 0.0306(5) Uani 1 1 d . . . .
H62 H -0.0819 0.6587 0.7243 0.037 Uiso 1 1 calc R . . .
C74 C -0.03032(18) 0.41676(11) 0.80312(7) 0.0284(5) Uani 1 1 d . . . .
H74 H -0.0002 0.3895 0.7843 0.034 Uiso 1 1 calc R . . .
C47 C 0.45806(19) 0.37771(11) 0.76610(8) 0.0304(5) Uani 1 1 d . . . .
H47 H 0.4072 0.3660 0.7471 0.036 Uiso 1 1 calc R . . .
C86 C -0.17503(19) 0.26686(11) 0.71167(7) 0.0298(5) Uani 1 1 d . . . .
C31 C 0.27975(19) 0.65434(11) 0.71743(8) 0.0301(5) Uani 1 1 d . . . .
H31 H 0.2368 0.6282 0.7322 0.036 Uiso 1 1 calc R . . .
C78 C -0.1095(2) 0.50989(12) 0.81681(8) 0.0365(6) Uani 1 1 d . . . .
H78 H -0.1344 0.5470 0.8074 0.044 Uiso 1 1 calc R . . .
C63 C -0.0025(2) 0.69970(11) 0.77018(8) 0.0370(6) Uani 1 1 d . . . .
H63 H -0.0309 0.7378 0.7657 0.044 Uiso 1 1 calc R . . .
C41 C 0.4301(2) 0.61804(11) 0.80154(8) 0.0326(5) Uani 1 1 d . . . .
H41 H 0.4616 0.6431 0.7817 0.039 Uiso 1 1 calc R . . .
C29 C 0.31159(19) 0.75222(11) 0.68903(8) 0.0307(5) Uani 1 1 d . . . .
C85 C -0.21720(19) 0.30770(11) 0.73898(7) 0.0301(5) Uani 1 1 d . . . .
H85 H -0.2659 0.2946 0.7584 0.036 Uiso 1 1 calc R . . .
C76 C -0.0826(2) 0.44094(12) 0.87385(8) 0.0368(6) Uani 1 1 d . . . .
C97 C -0.0822(2) 0.45714(14) 0.55423(8) 0.0388(6) Uani 1 1 d . . . .
H97 H -0.0370 0.4566 0.5314 0.047 Uiso 1 1 calc R . . .
C46 C 0.49137(17) 0.43637(10) 0.76624(7) 0.0251(4) Uani 1 1 d . . . .
C90 C -0.18235(19) 0.16946(11) 0.75236(8) 0.0301(5) Uani 1 1 d . . . .
H90A H -0.1114 0.1751 0.7599 0.036 Uiso 1 1 calc R . . .
H90B H -0.2235 0.1865 0.7751 0.036 Uiso 1 1 calc R . . .
C17 C 0.5333(2) 0.55234(11) 0.60971(8) 0.0324(5) Uani 1 1 d . . . .
H17 H 0.5863 0.5298 0.6214 0.039 Uiso 1 1 calc R . . .
C98 C -0.04597(19) 0.46750(13) 0.59426(8) 0.0348(5) Uani 1 1 d . . . .
H98 H 0.0232 0.4745 0.5984 0.042 Uiso 1 1 calc R . . .
C95 C -0.2461(2) 0.44619(12) 0.58108(8) 0.0344(5) Uani 1 1 d . . . .
H95 H -0.3152 0.4388 0.5769 0.041 Uiso 1 1 calc R . . .
C105 C 0.0860(2) 0.66454(11) 0.62107(8) 0.0366(6) Uani 1 1 d . . . .
H105 H 0.1478 0.6852 0.6217 0.044 Uiso 1 1 calc R . . .
C75 C -0.0391(2) 0.40222(11) 0.84515(8) 0.0330(5) Uani 1 1 d . . . .
H75 H -0.0149 0.3649 0.8546 0.040 Uiso 1 1 calc R . . .
C20 C 0.3798(2) 0.61728(11) 0.57471(7) 0.0335(5) Uani 1 1 d . . . .
H20 H 0.3264 0.6392 0.5627 0.040 Uiso 1 1 calc R . . .
C66 C 0.0765(2) 0.58816(11) 0.78360(7) 0.0319(5) Uani 1 1 d . . . .
H66 H 0.1036 0.5499 0.7888 0.038 Uiso 1 1 calc R . . .
C38 C 0.3373(2) 0.54704(12) 0.86028(8) 0.0378(6) Uani 1 1 d . . . .
H38 H 0.3052 0.5222 0.8801 0.045 Uiso 1 1 calc R . . .
C18 C 0.5460(2) 0.58001(12) 0.57141(8) 0.0378(6) Uani 1 1 d . . . .
H18 H 0.6077 0.5760 0.5571 0.045 Uiso 1 1 calc R . . .
C19 C 0.4696(2) 0.61364(12) 0.55358(7) 0.0358(6) Uani 1 1 d . . . .
C48 C 0.4980(2) 0.33664(11) 0.79316(9) 0.0355(6) Uani 1 1 d . . . .
H48 H 0.4733 0.2971 0.7928 0.043 Uiso 1 1 calc R . . .
C108 C -0.0933(2) 0.60455(11) 0.62038(8) 0.0337(5) Uani 1 1 d . . . .
H108 H -0.1557 0.5847 0.6200 0.040 Uiso 1 1 calc R . . .
C30 C 0.24900(19) 0.71209(11) 0.70935(8) 0.0339(5) Uani 1 1 d . . . .
H30 H 0.1844 0.7244 0.7178 0.041 Uiso 1 1 calc R . . .
C21 C 0.36584(19) 0.58968(11) 0.61300(7) 0.0291(5) Uani 1 1 d . . . .
H21 H 0.3035 0.5928 0.6269 0.035 Uiso 1 1 calc R . . .
C39 C 0.3691(2) 0.60340(13) 0.87216(8) 0.0401(6) Uani 1 1 d . . . .
C91 C -0.2043(2) 0.10333(11) 0.74850(8) 0.0361(6) Uani 1 1 d . . . .
H91A H -0.2739 0.0981 0.7388 0.043 Uiso 1 1 calc R . . .
H91B H -0.1599 0.0862 0.7270 0.043 Uiso 1 1 calc R . . .
C40 C 0.4158(2) 0.63810(12) 0.84212(8) 0.0398(6) Uani 1 1 d . . . .
H40 H 0.4385 0.6766 0.8495 0.048 Uiso 1 1 calc R . . .
C106 C 0.0180(2) 0.67699(11) 0.58959(8) 0.0407(6) Uani 1 1 d . . . .
C51 C 0.5652(2) 0.45188(11) 0.79460(8) 0.0335(5) Uani 1 1 d . . . .
H51 H 0.5881 0.4917 0.7958 0.040 Uiso 1 1 calc R . . .
C96 C -0.1828(2) 0.44751(12) 0.54688(8) 0.0349(5) Uani 1 1 d . . . .
C33 C 0.2188(2) 0.81751(11) 0.63767(9) 0.0397(6) Uani 1 1 d . . . .
H33A H 0.1577 0.7931 0.6402 0.048 Uiso 1 1 calc R . . .
H33B H 0.2598 0.8005 0.6149 0.048 Uiso 1 1 calc R . . .
C89 C -0.2044(2) 0.20231(11) 0.71167(8) 0.0337(5) Uani 1 1 d . . . .
H89A H -0.1688 0.1821 0.6886 0.040 Uiso 1 1 calc R . . .
H89B H -0.2767 0.1994 0.7058 0.040 Uiso 1 1 calc R . . .
C64 C 0.0693(2) 0.69262(12) 0.80112(9) 0.0409(6) Uani 1 1 d . . . .
C77 C -0.1176(2) 0.49490(13) 0.85892(8) 0.0408(6) Uani 1 1 d . . . .
H77 H -0.1476 0.5221 0.8778 0.049 Uiso 1 1 calc R . . .
C32 C 0.2770(2) 0.81417(11) 0.67856(9) 0.0353(5) Uani 1 1 d . . . .
H32A H 0.3359 0.8405 0.6766 0.042 Uiso 1 1 calc R . . .
H32B H 0.2344 0.8290 0.7015 0.042 Uiso 1 1 calc R . . .
C92 C -0.1904(2) 0.06925(13) 0.78890(10) 0.0432(7) Uani 1 1 d . . . .
H92A H -0.2044 0.0271 0.7841 0.065 Uiso 1 1 calc GR . . .
H92B H -0.2362 0.0847 0.8101 0.065 Uiso 1 1 calc GR . . .
H92C H -0.1215 0.0738 0.7987 0.065 Uiso 1 1 calc GR . . .
C49 C 0.5735(2) 0.35151(12) 0.82097(9) 0.0382(6) Uani 1 1 d . . . .
C50 C 0.6062(2) 0.40990(13) 0.82130(9) 0.0403(6) Uani 1 1 d . . . .
H50 H 0.6575 0.4213 0.8401 0.048 Uiso 1 1 calc R . . .
C65 C 0.1082(2) 0.63579(12) 0.80719(8) 0.0393(6) Uani 1 1 d . . . .
H65 H 0.1577 0.6298 0.8281 0.047 Uiso 1 1 calc R . . .
C107 C -0.0720(2) 0.64626(12) 0.58986(8) 0.0418(6) Uani 1 1 d . . . .
H107 H -0.1199 0.6541 0.5687 0.050 Uiso 1 1 calc R . . .
C34 C 0.1895(3) 0.88073(12) 0.62599(10) 0.0465(7) Uani 1 1 d . . . .
H34A H 0.1507 0.8983 0.6492 0.056 Uiso 1 1 calc R . . .
H34B H 0.2507 0.9047 0.6224 0.056 Uiso 1 1 calc R . . .
C109 C 0.0409(3) 0.72244(13) 0.55627(9) 0.0540(8) Uani 1 1 d . . . .
H10A H -0.0088 0.7548 0.5582 0.065 Uiso 1 1 calc R . . .
H10B H 0.1072 0.7399 0.5623 0.065 Uiso 1 1 calc R . . .
C99 C -0.2232(2) 0.44096(15) 0.50285(9) 0.0456(7) Uani 1 1 d . . . .
H99A H -0.2763 0.4104 0.5026 0.055 Uiso 0.65 1 calc R P A 1
H99B H -0.1691 0.4275 0.4841 0.055 Uiso 0.65 1 calc R P A 1
H99C H -0.2002 0.4024 0.4916 0.055 Uiso 0.35 1 calc R P B 2
H99D H -0.2969 0.4393 0.5044 0.055 Uiso 0.35 1 calc R P B 2
C12 C 0.6165(3) 0.28442(14) 0.59006(9) 0.0495(8) Uani 1 1 d . . . .
H12A H 0.5607 0.2690 0.5729 0.059 Uiso 1 1 calc R . . .
H12B H 0.6665 0.3012 0.5706 0.059 Uiso 1 1 calc R . . .
C110 C 0.0411(3) 0.69940(13) 0.51244(9) 0.0479(7) Uani 1 1 d . . . .
H11A H -0.0268 0.6851 0.5056 0.057 Uiso 1 1 calc R . . .
H11B H 0.0866 0.6649 0.5110 0.057 Uiso 1 1 calc R . . .
C67 C 0.1062(3) 0.74457(14) 0.82636(11) 0.0557(9) Uani 1 1 d . . . .
H67A H 0.0613 0.7788 0.8216 0.067 Uiso 1 1 calc R . . .
H67B H 0.1031 0.7343 0.8564 0.067 Uiso 1 1 calc R . . .
C22 C 0.4863(3) 0.64709(14) 0.51328(8) 0.0451(7) Uani 1 1 d . . . .
H22A H 0.4213 0.6534 0.4993 0.054 Uiso 1 1 calc R . . .
H22B H 0.5282 0.6227 0.4945 0.054 Uiso 1 1 calc R . . .
C52 C 0.6203(3) 0.30215(18) 0.84702(14) 0.0374(9) Uani 0.8 1 d . P C 1
H52A H 0.5713 0.2891 0.8682 0.045 Uiso 0.8 1 calc R P C 1
H52B H 0.6339 0.2679 0.8285 0.045 Uiso 0.8 1 calc R P C 1
C54 C 0.7616(3) 0.26617(16) 0.89290(11) 0.0559(8) Uani 1 1 d . . . .
H54A H 0.8120 0.2820 0.9126 0.067 Uiso 0.8 1 calc R P D 1
H54B H 0.7081 0.2478 0.9099 0.067 Uiso 0.8 1 calc R P D 1
H54C H 0.8087 0.2967 0.9031 0.067 Uiso 0.2 1 calc R P E 2
H54D H 0.7188 0.2513 0.9158 0.067 Uiso 0.2 1 calc R P E 2
C79 C -0.0886(3) 0.42526(14) 0.91982(8) 0.0473(7) Uani 1 1 d . . . .
H79A H -0.1183 0.3852 0.9227 0.057 Uiso 1 1 calc R . . .
H79B H -0.1336 0.4538 0.9339 0.057 Uiso 1 1 calc R . . .
C111 C 0.0724(3) 0.74405(16) 0.47972(9) 0.0532(8) Uani 1 1 d . . . .
H11C H 0.0291 0.7794 0.4823 0.064 Uiso 1 1 calc R . . .
H11D H 0.1415 0.7567 0.4859 0.064 Uiso 1 1 calc R . . .
C42 C 0.3516(3) 0.62575(16) 0.91613(9) 0.0544(8) Uani 1 1 d . . . .
H42A H 0.3955 0.6603 0.9214 0.065 Uiso 0.8 1 calc R P F 1
H42B H 0.3698 0.5942 0.9363 0.065 Uiso 0.8 1 calc R P F 1
H42C H 0.3305 0.5922 0.9340 0.065 Uiso 0.2 1 calc R P G 2
H42D H 0.4150 0.6415 0.9275 0.065 Uiso 0.2 1 calc R P G 2
C24 C 0.4765(3) 0.75066(15) 0.54675(10) 0.0557(8) Uani 1 1 d . . . .
H24A H 0.4613 0.7316 0.5739 0.067 Uiso 1 1 calc R . . .
H24B H 0.5182 0.7859 0.5525 0.067 Uiso 1 1 calc R . . .
C23 C 0.5367(3) 0.70713(15) 0.52009(9) 0.0509(8) Uani 1 1 d . . . .
H23A H 0.5494 0.7255 0.4925 0.061 Uiso 1 1 calc R . . .
H23B H 0.6021 0.7005 0.5337 0.061 Uiso 1 1 calc R . . .
C80 C 0.0123(3) 0.42593(15) 0.94183(9) 0.0556(8) Uani 1 1 d . . . .
H80A H 0.0030 0.4119 0.9709 0.067 Uiso 1 1 calc R . . .
H80B H 0.0569 0.3974 0.9276 0.067 Uiso 1 1 calc R . . .
C25 C 0.3792(3) 0.77107(16) 0.52688(11) 0.0617(9) Uani 1 1 d . . . .
H25A H 0.3932 0.7900 0.5000 0.093 Uiso 1 1 calc GR . . .
H25B H 0.3462 0.7995 0.5454 0.093 Uiso 1 1 calc GR . . .
H25C H 0.3355 0.7368 0.5225 0.093 Uiso 1 1 calc GR . . .
C53 C 0.7161(3) 0.31897(16) 0.86911(12) 0.0419(8) Uani 0.8 1 d . P C 1
H53A H 0.7024 0.3516 0.8890 0.050 Uiso 0.8 1 calc R P C 1
H53B H 0.7647 0.3336 0.8483 0.050 Uiso 0.8 1 calc R P C 1
C35 C 0.1281(3) 0.88409(15) 0.58623(12) 0.0654(10) Uani 1 1 d . . . .
H35A H 0.1658 0.8666 0.5631 0.098 Uiso 1 1 calc GR . . .
H35B H 0.1132 0.9257 0.5798 0.098 Uiso 1 1 calc GR . . .
H35C H 0.0657 0.8622 0.5900 0.098 Uiso 1 1 calc GR . . .
C55 C 0.8095(3) 0.21837(17) 0.86785(11) 0.0615(9) Uani 1 1 d . . . .
H55A H 0.8395 0.1891 0.8867 0.092 Uiso 0.8 1 calc GR P H 1
H55B H 0.8614 0.2356 0.8501 0.092 Uiso 0.8 1 calc GR P H 1
H55C H 0.7592 0.1990 0.8503 0.092 Uiso 0.8 1 calc GR P H 1
H55D H 0.8346 0.2350 0.8416 0.092 Uiso 0.2 1 calc GR P I 2
H55E H 0.7605 0.1873 0.8617 0.092 Uiso 0.2 1 calc DGR P I 2
H55F H 0.8651 0.2013 0.8837 0.092 Uiso 0.2 1 calc GR P I 2
C13 C 0.6635(3) 0.23303(15) 0.61290(14) 0.0681(11) Uani 1 1 d . . . .
H13A H 0.7304 0.2459 0.6224 0.082 Uiso 0.7 1 calc R P J 1
H13B H 0.6233 0.2255 0.6383 0.082 Uiso 0.7 1 calc R P J 1
H13C H 0.7167 0.2165 0.5949 0.082 Uiso 0.3 1 calc R P K 2
H13D H 0.6959 0.2487 0.6385 0.082 Uiso 0.3 1 calc R P K 2
C81 C 0.0626(3) 0.48533(17) 0.94306(12) 0.0653(10) Uani 1 1 d . . . .
H81A H 0.0179 0.5143 0.9568 0.078 Uiso 1 1 calc R . . .
H81B H 0.0743 0.4991 0.9141 0.078 Uiso 1 1 calc R . . .
C68 C 0.2111(3) 0.76269(16) 0.81579(17) 0.0843(16) Uani 1 1 d . . . .
H68A H 0.2140 0.7829 0.7883 0.101 Uiso 0.52 1 calc R P L 1
H68B H 0.2564 0.7280 0.8155 0.101 Uiso 0.52 1 calc R P L 1
H68C H 0.2140 0.7631 0.7849 0.101 Uiso 0.48 1 calc R P M 2
H68D H 0.2536 0.7291 0.8248 0.101 Uiso 0.48 1 calc R P M 2
C102 C -0.2327(4) 0.6060(2) 0.46404(14) 0.0768(12) Uani 1 1 d . . . .
H10C H -0.1799 0.6358 0.4613 0.115 Uiso 0.65 1 calc R P N 1
H10D H -0.2625 0.5983 0.4366 0.115 Uiso 0.65 1 calc R P N 1
H10E H -0.2841 0.6207 0.4832 0.115 Uiso 0.65 1 calc R P N 1
H10F H -0.2685 0.6376 0.4787 0.115 Uiso 0.35 1 calc R P O 2
H10G H -0.1618 0.6162 0.4622 0.115 Uiso 0.35 1 calc R P O 2
H10H H -0.2602 0.6014 0.4358 0.115 Uiso 0.35 1 calc R P O 2
C43 C 0.2405(4) 0.6444(3) 0.92345(13) 0.0605(12) Uani 0.8 1 d . P P 1
H43A H 0.2244 0.6783 0.9049 0.073 Uiso 0.8 1 calc R P P 1
H43B H 0.1965 0.6109 0.9155 0.073 Uiso 0.8 1 calc R P P 1
C82 C 0.1613(4) 0.4837(2) 0.96630(13) 0.0798(12) Uani 1 1 d . . . .
H82A H 0.2077 0.4575 0.9515 0.120 Uiso 1 1 calc GR . . .
H82B H 0.1505 0.4687 0.9947 0.120 Uiso 1 1 calc GR . . .
H82C H 0.1893 0.5238 0.9677 0.120 Uiso 1 1 calc GR . . .
C112 C 0.0684(4) 0.7232(2) 0.43573(11) 0.0924(16) Uani 1 1 d . . . .
H11E H 0.1121 0.6886 0.4324 0.139 Uiso 1 1 calc GR . . .
H11F H 0.0906 0.7550 0.4171 0.139 Uiso 1 1 calc GR . . .
H11G H -0.0002 0.7121 0.4286 0.139 Uiso 1 1 calc GR . . .
C100 C -0.2685(4) 0.5036(2) 0.48547(14) 0.0419(10) Uani 0.65 1 d . P Q 1
H10I H -0.3010 0.4965 0.4581 0.050 Uiso 0.65 1 calc R P Q 1
H10J H -0.3205 0.5177 0.5051 0.050 Uiso 0.65 1 calc R P Q 1
C14 C 0.6756(4) 0.17571(19) 0.59086(16) 0.0570(13) Uani 0.7 1 d . P R 1
H14A H 0.7191 0.1499 0.6080 0.068 Uiso 0.7 1 calc R P R 1
H14B H 0.7105 0.1832 0.5641 0.068 Uiso 0.7 1 calc R P R 1
C101 C -0.1911(4) 0.5518(3) 0.48036(18) 0.0496(13) Uani 0.65 1 d . P Q 1
H10K H -0.1599 0.5600 0.5078 0.060 Uiso 0.65 1 calc R P Q 1
H10L H -0.1383 0.5376 0.4612 0.060 Uiso 0.65 1 calc R P Q 1
C44 C 0.2176(5) 0.6624(3) 0.96964(18) 0.0786(15) Uani 0.8 1 d . P P 1
H44A H 0.1454 0.6705 0.9724 0.094 Uiso 0.8 1 calc R P P 1
H44B H 0.2342 0.6288 0.9883 0.094 Uiso 0.8 1 calc R P P 1
C69 C 0.2386(5) 0.8076(3) 0.8533(2) 0.0406(12) Uani 0.52 1 d . P S 1
H69A H 0.2013 0.8452 0.8503 0.049 Uiso 0.52 1 calc R P S 1
H69B H 0.2218 0.7896 0.8807 0.049 Uiso 0.52 1 calc R P S 1
C70 C 0.3486(5) 0.8185(3) 0.8503(2) 0.0469(14) Uani 0.52 1 d . P S 1
H70A H 0.3654 0.8300 0.8216 0.070 Uiso 0.52 1 calc GR P S 1
H70B H 0.3847 0.7822 0.8577 0.070 Uiso 0.52 1 calc GR P S 1
H70C H 0.3674 0.8505 0.8695 0.070 Uiso 0.52 1 calc GR P S 1
C45 C 0.2735(6) 0.7147(4) 0.9831(2) 0.106(2) Uani 0.8 1 d . P P 1
H45A H 0.2609 0.7475 0.9636 0.159 Uiso 0.8 1 calc GR P P 1
H45B H 0.3449 0.7055 0.9834 0.159 Uiso 0.8 1 calc GR P P 1
H45C H 0.2522 0.7263 1.0112 0.159 Uiso 0.8 1 calc GR P P 1
C15 C 0.5799(6) 0.1422(3) 0.5815(2) 0.078(2) Uani 0.7 1 d . P R 1
H15A H 0.5364 0.1668 0.5640 0.118 Uiso 0.7 1 calc GR P R 1
H15B H 0.5458 0.1328 0.6077 0.118 Uiso 0.7 1 calc GR P R 1
H15C H 0.5958 0.1053 0.5666 0.118 Uiso 0.7 1 calc GR P R 1
C72 C 0.3005(9) 0.8059(3) 0.8731(3) 0.069(2) Uani 0.48 1 d . P S 2
H72A H 0.3484 0.7730 0.8725 0.103 Uiso 0.48 1 calc GR P S 2
H72B H 0.2430 0.7947 0.8903 0.103 Uiso 0.48 1 calc GR P S 2
H72C H 0.3325 0.8411 0.8852 0.103 Uiso 0.48 1 calc GR P S 2
C71 C 0.2668(6) 0.8192(3) 0.8300(3) 0.0488(15) Uani 0.48 1 d . P S 2
H71A H 0.3244 0.8274 0.8116 0.059 Uiso 0.48 1 calc R P S 2
H71B H 0.2218 0.8540 0.8297 0.059 Uiso 0.48 1 calc R P S 2
C14A C 0.6081(8) 0.1921(4) 0.6232(3) 0.045(2) Uani 0.3 1 d . P R 2
H14C H 0.5698 0.2060 0.6478 0.054 Uiso 0.3 1 calc R P R 2
H14D H 0.6515 0.1594 0.6331 0.054 Uiso 0.3 1 calc R P R 2
C1A C -0.1972(7) 0.4852(5) 0.4744(2) 0.050(2) Uani 0.35 1 d . P Q 2
H1AA H -0.2219 0.4747 0.4462 0.060 Uiso 0.35 1 calc R P Q 2
H1AB H -0.1238 0.4892 0.4731 0.060 Uiso 0.35 1 calc R P Q 2
C1B C -0.2450(12) 0.5453(5) 0.4890(3) 0.058(3) Uani 0.35 1 d . P Q 2
H1BA H -0.2200 0.5527 0.5177 0.070 Uiso 0.35 1 calc R P Q 2
H1BB H -0.3176 0.5380 0.4915 0.070 Uiso 0.35 1 calc R P Q 2
C15A C 0.5329(11) 0.1646(7) 0.5929(5) 0.062(3) Uani 0.3 1 d . P R 2
H15D H 0.5659 0.1559 0.5663 0.093 Uiso 0.3 1 calc GR P R 2
H15E H 0.4780 0.1925 0.5882 0.093 Uiso 0.3 1 calc GR P R 2
H15F H 0.5066 0.1278 0.6049 0.093 Uiso 0.3 1 calc GR P R 2
C52A C 0.6049(15) 0.3195(9) 0.8642(6) 0.045(4) Uani 0.2 1 d . P C 2
H52C H 0.6203 0.3488 0.8864 0.054 Uiso 0.2 1 calc R P C 2
H52D H 0.5525 0.2920 0.8741 0.054 Uiso 0.2 1 calc R P C 2
C53A C 0.6983(10) 0.2863(7) 0.8499(4) 0.038(3) Uani 0.2 1 d . P C 2
H53C H 0.7400 0.3122 0.8321 0.045 Uiso 0.2 1 calc R P C 2
H53D H 0.6793 0.2508 0.8335 0.045 Uiso 0.2 1 calc DR P C 2
C44A C 0.2466(17) 0.7012(10) 0.9583(7) 0.064(5) Uiso 0.2 1 d . P P 2
H44C H 0.1804 0.7197 0.9540 0.076 Uiso 0.2 1 calc R P P 2
H44D H 0.2945 0.7336 0.9639 0.076 Uiso 0.2 1 calc R P P 2
C43A C 0.277(3) 0.6717(15) 0.9177(10) 0.100(10) Uiso 0.2 1 d . P P 2
H43C H 0.2152 0.6549 0.9054 0.120 Uiso 0.2 1 calc R P P 2
H43D H 0.2989 0.7037 0.8987 0.120 Uiso 0.2 1 calc R P P 2
C0AA C 0.241(2) 0.6593(14) 1.0003(10) 0.105(9) Uiso 0.2 1 d . P P 2
H0AA H 0.1931 0.6269 0.9955 0.157 Uiso 0.2 1 calc GR P P 2
H0AB H 0.2183 0.6832 1.0241 0.157 Uiso 0.2 1 calc GR P P 2
H0AC H 0.3066 0.6427 1.0063 0.157 Uiso 0.2 1 calc GR P P 2

loop_
_atom_site_aniso_label
_atom_site_aniso_U_11
_atom_site_aniso_U_22
_atom_site_aniso_U_33
_atom_site_aniso_U_23
_atom_site_aniso_U_13
_atom_site_aniso_U_12
Br1 0.02106(13) 0.03821(14) 0.03030(12) -0.00243(9) 0.00037(9) -0.00132(9)
Br2 0.02270(14) 0.03420(14) 0.04115(14) 0.01353(10) -0.00014(10) 0.00206(10)
Ni2 0.0201(2) 0.02410(19) 0.03032(19) -0.00051(15) -0.00002(15) 0.00038(15)
Ni1 0.0197(2) 0.02458(19) 0.03020(19) 0.00143(15) 0.00122(15) 0.00180(15)
C27 0.0233(12) 0.0266(11) 0.0359(11) -0.0009(9) -0.0003(9) -0.0007(9)
C58 0.0177(11) 0.0271(11) 0.0297(10) 0.0024(9) 0.0028(8) 0.0029(9)
C26 0.0267(12) 0.0258(11) 0.0269(10) -0.0014(9) -0.0029(8) 0.0005(9)
C1 0.0186(11) 0.0255(11) 0.0286(10) -0.0014(8) -0.0025(8) -0.0001(8)
C9 0.0327(13) 0.0234(11) 0.0305(11) -0.0010(9) 0.0020(9) 0.0021(9)
C83 0.0239(12) 0.0260(11) 0.0304(11) 0.0031(9) -0.0002(9) 0.0009(9)
C10 0.0327(14) 0.0290(11) 0.0269(10) 0.0003(9) -0.0023(9) -0.0008(10)
C56 0.0214(12) 0.0260(11) 0.0287(10) 0.0017(9) 0.0000(8) 0.0032(9)
C103 0.0305(13) 0.0218(10) 0.0281(10) 0.0012(9) 0.0022(9) 0.0028(9)
C2 0.0227(12) 0.0244(11) 0.0298(11) 0.0004(9) -0.0015(8) -0.0005(9)
C59 0.0189(11) 0.0265(11) 0.0279(11) 0.0019(8) 0.0027(8) 0.0052(9)
C7 0.0252(12) 0.0269(11) 0.0287(10) -0.0020(9) -0.0017(9) 0.0007(9)
C3 0.0220(12) 0.0247(11) 0.0292(10) -0.0018(9) -0.0020(8) -0.0010(9)
C6 0.0201(11) 0.0258(11) 0.0290(10) -0.0013(9) 0.0009(8) 0.0004(9)
C5 0.0170(11) 0.0272(11) 0.0301(11) -0.0001(9) -0.0017(8) -0.0006(8)
C93 0.0256(12) 0.0248(11) 0.0298(11) 0.0027(9) -0.0001(9) -0.0007(9)
C57 0.0174(11) 0.0259(11) 0.0283(10) 0.0022(8) 0.0001(8) 0.0025(8)
C36 0.0268(12) 0.0257(11) 0.0281(11) -0.0003(9) -0.0029(9) 0.0044(9)
C104 0.0337(14) 0.0240(11) 0.0341(11) -0.0011(9) 0.0013(10) -0.0010(10)
C60 0.0208(11) 0.0254(11) 0.0268(10) 0.0014(8) 0.0019(8) 0.0051(9)
C4 0.0181(11) 0.0294(11) 0.0291(11) -0.0004(9) -0.0028(8) 0.0002(9)
C61 0.0249(12) 0.0268(11) 0.0300(11) 0.0014(9) 0.0030(9) 0.0037(9)
C28 0.0317(14) 0.0244(11) 0.0392(12) 0.0000(10) -0.0008(10) -0.0038(10)
C84 0.0211(12) 0.0297(11) 0.0304(10) 0.0007(9) 0.0005(8) -0.0005(9)
C94 0.0285(13) 0.0329(12) 0.0340(12) 0.0025(10) 0.0025(10) -0.0062(10)
C73 0.0238(12) 0.0300(12) 0.0276(11) 0.0019(9) 0.0011(9) 0.0040(9)
C16 0.0288(13) 0.0250(11) 0.0269(10) -0.0029(9) -0.0008(9) -0.0021(9)
C37 0.0389(15) 0.0278(12) 0.0324(12) -0.0015(10) 0.0012(10) 0.0021(10)
C88 0.0380(15) 0.0305(12) 0.0334(12) 0.0043(10) 0.0094(10) 0.0016(10)
C87 0.0412(15) 0.0291(12) 0.0347(12) -0.0007(10) 0.0053(10) 0.0044(11)
C11 0.0263(13) 0.0296(12) 0.0315(11) 0.0002(9) -0.0024(9) 0.0035(9)
C8 0.0256(12) 0.0277(11) 0.0332(11) 0.0012(9) 0.0003(9) 0.0046(9)
C62 0.0310(13) 0.0288(12) 0.0320(11) 0.0014(9) 0.0007(9) 0.0076(10)
C74 0.0257(12) 0.0278(11) 0.0317(11) 0.0018(9) 0.0002(9) -0.0001(9)
C47 0.0250(13) 0.0266(11) 0.0396(12) -0.0016(10) 0.0005(9) -0.0001(9)
C86 0.0303(13) 0.0262(11) 0.0327(11) 0.0042(9) -0.0070(9) -0.0003(9)
C31 0.0265(13) 0.0262(11) 0.0377(12) -0.0005(9) 0.0031(9) -0.0004(9)
C78 0.0434(16) 0.0343(13) 0.0318(12) 0.0041(10) 0.0038(11) 0.0122(11)
C63 0.0452(16) 0.0272(12) 0.0387(13) -0.0013(10) 0.0036(11) 0.0103(11)
C41 0.0374(15) 0.0276(12) 0.0328(12) -0.0028(9) -0.0015(10) 0.0002(10)
C29 0.0309(13) 0.0249(11) 0.0363(12) -0.0035(9) -0.0048(10) -0.0008(10)
C85 0.0267(13) 0.0322(12) 0.0315(11) 0.0053(9) 0.0002(9) -0.0039(10)
C76 0.0400(15) 0.0394(14) 0.0311(12) 0.0069(10) 0.0032(10) 0.0024(11)
C97 0.0304(14) 0.0559(16) 0.0302(12) -0.0032(11) 0.0018(10) -0.0026(12)
C46 0.0219(12) 0.0244(11) 0.0290(10) -0.0018(9) 0.0018(8) 0.0024(9)
C90 0.0274(13) 0.0271(12) 0.0357(12) 0.0042(9) -0.0033(9) -0.0023(9)
C17 0.0305(14) 0.0341(13) 0.0327(11) 0.0001(10) 0.0020(10) 0.0005(10)
C98 0.0237(13) 0.0487(15) 0.0320(12) -0.0013(11) 0.0001(9) -0.0020(11)
C95 0.0263(13) 0.0382(13) 0.0386(13) 0.0002(11) -0.0041(10) -0.0087(10)
C105 0.0465(16) 0.0254(12) 0.0379(13) -0.0017(10) 0.0056(11) -0.0085(11)
C75 0.0368(14) 0.0285(12) 0.0336(12) 0.0048(10) -0.0007(10) 0.0030(10)
C20 0.0409(15) 0.0304(12) 0.0293(11) 0.0000(9) -0.0079(10) -0.0015(11)
C66 0.0349(14) 0.0281(12) 0.0327(11) -0.0032(9) -0.0013(10) 0.0052(10)
C38 0.0485(17) 0.0354(13) 0.0295(12) 0.0023(10) 0.0034(11) 0.0048(12)
C18 0.0405(16) 0.0376(14) 0.0351(12) -0.0034(11) 0.0081(11) -0.0012(11)
C19 0.0469(16) 0.0337(13) 0.0268(11) -0.0022(10) 0.0007(10) -0.0068(11)
C48 0.0286(14) 0.0227(11) 0.0551(15) 0.0036(11) 0.0022(11) 0.0011(10)
C108 0.0351(14) 0.0293(12) 0.0366(12) 0.0041(10) -0.0032(10) -0.0008(10)
C30 0.0258(13) 0.0300(12) 0.0459(13) -0.0028(10) 0.0032(10) 0.0015(10)
C21 0.0283(13) 0.0304(12) 0.0287(11) -0.0022(9) -0.0043(9) -0.0015(10)
C39 0.0501(17) 0.0385(14) 0.0317(12) -0.0060(11) -0.0036(11) 0.0109(12)
C91 0.0353(15) 0.0284(12) 0.0447(14) 0.0033(10) -0.0008(11) 0.0012(10)
C40 0.0497(17) 0.0307(13) 0.0390(13) -0.0083(11) -0.0051(12) 0.0017(12)
C106 0.0630(19) 0.0258(12) 0.0334(12) 0.0027(10) 0.0038(12) -0.0062(12)
C51 0.0364(14) 0.0270(12) 0.0373(12) 0.0036(10) -0.0057(10) -0.0047(10)
C96 0.0346(15) 0.0369(13) 0.0331(12) -0.0016(10) -0.0052(10) -0.0055(11)
C33 0.0487(17) 0.0251(12) 0.0452(14) -0.0029(11) -0.0032(12) 0.0022(11)
C89 0.0392(15) 0.0270(12) 0.0349(12) 0.0036(10) -0.0063(10) -0.0036(10)
C64 0.0501(18) 0.0319(13) 0.0406(13) -0.0101(11) 0.0005(12) 0.0060(12)
C77 0.0493(17) 0.0422(15) 0.0309(12) 0.0007(11) 0.0069(11) 0.0151(13)
C32 0.0367(15) 0.0217(11) 0.0476(14) -0.0050(10) -0.0008(11) 0.0019(10)
C92 0.0317(15) 0.0371(14) 0.0610(17) 0.0166(13) -0.0016(12) -0.0024(11)
C49 0.0311(14) 0.0356(13) 0.0479(14) 0.0128(11) -0.0009(11) 0.0025(11)
C50 0.0363(15) 0.0389(14) 0.0457(14) 0.0082(12) -0.0128(11) -0.0048(12)
C65 0.0436(16) 0.0383(14) 0.0360(12) -0.0089(11) -0.0073(11) 0.0060(12)
C107 0.0557(19) 0.0335(13) 0.0362(13) 0.0074(11) -0.0105(12) -0.0016(12)
C34 0.058(2) 0.0264(13) 0.0554(17) 0.0043(12) -0.0060(14) 0.0017(12)
C109 0.092(3) 0.0349(15) 0.0348(14) 0.0080(12) 0.0020(15) -0.0124(16)
C99 0.0415(17) 0.0592(18) 0.0361(13) -0.0102(13) -0.0081(12) -0.0060(14)
C12 0.062(2) 0.0430(16) 0.0435(15) -0.0150(13) -0.0144(14) 0.0233(14)
C110 0.070(2) 0.0379(15) 0.0355(13) 0.0023(12) 0.0049(13) -0.0078(14)
C67 0.077(3) 0.0366(15) 0.0538(17) -0.0179(13) -0.0162(16) 0.0097(15)
C22 0.059(2) 0.0472(16) 0.0293(12) 0.0018(11) 0.0030(12) -0.0066(14)
C52 0.040(3) 0.030(2) 0.042(2) 0.0098(17) -0.0018(18) 0.0019(17)
C54 0.054(2) 0.0546(19) 0.0591(18) 0.0172(15) -0.0090(15) 0.0165(16)
C79 0.062(2) 0.0480(16) 0.0318(13) 0.0063(12) 0.0058(12) 0.0032(14)
C111 0.063(2) 0.0580(19) 0.0384(14) 0.0135(14) 0.0030(14) -0.0071(16)
C42 0.076(2) 0.0535(18) 0.0333(14) -0.0099(13) -0.0030(14) 0.0104(17)
C24 0.074(2) 0.0459(17) 0.0466(16) 0.0019(14) -0.0102(15) -0.0162(16)
C23 0.058(2) 0.0536(18) 0.0408(14) 0.0109(13) -0.0019(13) -0.0165(15)
C80 0.081(3) 0.0511(18) 0.0341(14) 0.0057(13) -0.0025(14) 0.0064(17)
C25 0.077(3) 0.0526(19) 0.0552(19) -0.0016(16) -0.0031(17) -0.0027(18)
C53 0.046(2) 0.0332(18) 0.0469(19) 0.0036(16) -0.0139(16) 0.0039(16)
C35 0.088(3) 0.0371(16) 0.071(2) 0.0103(16) -0.020(2) 0.0037(17)
C55 0.073(3) 0.055(2) 0.0565(19) 0.0010(16) -0.0034(17) 0.0089(18)
C13 0.077(3) 0.0355(17) 0.092(3) -0.0171(17) -0.038(2) 0.0203(17)
C81 0.086(3) 0.059(2) 0.0507(18) 0.0015(16) -0.0083(18) -0.0024(19)
C68 0.064(3) 0.0434(19) 0.146(4) -0.046(2) -0.044(3) 0.0162(18)
C102 0.079(3) 0.080(3) 0.072(2) 0.020(2) -0.015(2) -0.012(2)
C43 0.064(3) 0.074(3) 0.044(2) -0.020(2) 0.004(2) 0.012(3)
C82 0.086(3) 0.090(3) 0.063(2) -0.010(2) -0.011(2) -0.011(2)
C112 0.141(5) 0.098(3) 0.0393(18) 0.009(2) 0.015(2) -0.033(3)
C100 0.034(3) 0.056(3) 0.035(2) -0.006(2) -0.0029(18) 0.000(2)
C14 0.078(4) 0.035(2) 0.057(3) -0.0137(19) -0.014(2) 0.023(2)
C101 0.033(3) 0.069(4) 0.047(3) 0.019(2) -0.005(2) -0.008(3)
C44 0.080(4) 0.092(4) 0.063(3) -0.019(3) 0.006(3) 0.009(3)
C69 0.036(3) 0.036(3) 0.050(3) -0.016(3) 0.007(3) -0.003(2)
C70 0.038(3) 0.033(3) 0.070(4) -0.010(3) 0.001(3) -0.003(2)
C45 0.107(5) 0.130(6) 0.081(4) -0.050(4) 0.013(4) -0.006(4)
C15 0.115(6) 0.049(3) 0.072(4) -0.003(3) -0.008(4) -0.001(4)
C72 0.105(8) 0.044(4) 0.057(4) -0.005(3) -0.014(5) -0.017(4)
C71 0.054(5) 0.033(3) 0.059(4) -0.007(3) 0.004(4) 0.001(3)
C14A 0.053(6) 0.036(5) 0.044(5) -0.006(4) -0.001(4) -0.006(4)
C1A 0.047(6) 0.082(7) 0.021(3) 0.001(4) -0.008(3) -0.032(5)
C1B 0.080(9) 0.048(6) 0.046(5) 0.003(4) 0.008(6) -0.009(6)
C15A 0.056(8) 0.059(8) 0.072(8) -0.006(7) 0.003(6) -0.023(6)
C52A 0.047(10) 0.046(10) 0.041(9) 0.007(7) -0.013(8) 0.010(8)
C53A 0.025(8) 0.047(8) 0.041(7) 0.014(7) -0.004(5) 0.008(6)

loop_
_atom_type_symbol
_atom_type_description
_atom_type_scat_dispersion_real
_atom_type_scat_dispersion_imag
_atom_type_scat_source
C C 0.0181 0.0091 'International Tables Vol C Tables 4.2.6.8 and 6.1.1.4'
H H 0.0000 0.0000 'International Tables Vol C Tables 4.2.6.8 and 6.1.1.4'
Br Br -0.6763 1.2805 'International Tables Vol C Tables 4.2.6.8 and 6.1.1.4'
Ni Ni -3.0029 0.5091 'International Tables Vol C Tables 4.2.6.8 and 6.1.1.4'

loop_
_exptl_crystal_face_index_h
_exptl_crystal_face_index_k
_exptl_crystal_face_index_l
_exptl_crystal_face_perp_dist
_exptl_oxdiff_crystal_face_indexfrac_h
_exptl_oxdiff_crystal_face_indexfrac_k
_exptl_oxdiff_crystal_face_indexfrac_l
_exptl_oxdiff_crystal_face_x
_exptl_oxdiff_crystal_face_y
_exptl_oxdiff_crystal_face_z
9 1 0 0.0656 9.0001 1.0000 0.0004 -0.1780 -0.6107 0.8172
-9 -1 0 0.0768 -9.0001 -1.0000 -0.0004 0.1780 0.6107 -0.8172
-3 -13 1 0.1019 -3.0000 -13.0001 1.0001 0.2658 0.8918 0.2137
3 -14 1 0.1223 3.0000 -14.0000 1.0004 0.1682 0.5768 0.8222
-6 11 -1 0.0970 -6.0000 11.0000 -1.0005 -0.0752 -0.2258 -0.9926
3 13 -1 0.1074 3.0000 13.0001 -1.0001 -0.2658 -0.8918 -0.2137
-2 2 -20 0.0660 -2.0000 2.0000 -20.0000 -0.9226 0.2468 -0.2966
2 -3 -20 0.0674 2.0000 -3.0000 -19.9997 -0.9330 0.2762 0.2749
6 -7 -12 0.0924 6.0000 -7.0000 -11.9995 -0.5824 0.1568 0.8201
-1 -6 19 0.0496 -1.0000 -6.0000 18.9999 0.9815 0.1711 0.1630
-4 -1 19 0.0363 -4.0000 -1.0000 18.9997 0.9735 0.0800 -0.3135
-2 1 20 0.0235 -2.0000 1.0000 19.9997 0.9583 -0.1657 -0.1984
0 6 -19 0.0759 0.0000 6.0000 -19.0000 -0.9631 -0.1094 -0.2580
6 -1 -16 0.0678 6.0000 -1.0000 -15.9996 -0.8449 -0.1280 0.5846
-1 -8 -17 0.0736 -1.0000 -8.0000 -16.9997 -0.6747 0.7026 0.1855
-6 0 -14 0.0722 -6.0000 -0.0000 -14.0001 -0.5436 0.5340 -0.5913

loop_
_geom_angle_atom_site_label_1
_geom_angle_atom_site_label_2
_geom_angle_atom_site_label_3
_geom_angle
Ni1 Br1 Ni2 85.334(15)
Ni2 Br2 Ni1 85.376(15)
Br2 Ni2 Br1 89.097(15)
C1 Ni2 Br1 154.28(6)
C1 Ni2 Br2 105.99(6)
C1 Ni2 C2 38.08(8)
C1 Ni2 C3 63.86(8)
C2 Ni2 Br1 154.94(6)
C2 Ni2 Br2 107.93(6)
C3 Ni2 Br1 117.61(6)
C3 Ni2 Br2 138.17(6)
C3 Ni2 C2 38.16(8)
C5 Ni2 Br1 116.37(6)
C5 Ni2 Br2 133.89(6)
C5 Ni2 C1 38.83(8)
C5 Ni2 C2 64.66(9)
C5 Ni2 C3 64.55(9)
C5 Ni2 C4 38.74(9)
C4 Ni2 Br1 100.30(6)
C4 Ni2 Br2 170.24(6)
C4 Ni2 C1 64.30(8)
C4 Ni2 C2 64.10(8)
C4 Ni2 C3 38.18(8)
Br1 Ni1 Br2 88.825(15)
C58 Ni1 Br1 139.98(6)
C58 Ni1 Br2 119.34(6)
C58 Ni1 C59 38.17(8)
C58 Ni1 C57 38.74(8)
C56 Ni1 Br1 104.29(6)
C56 Ni1 Br2 152.19(6)
C56 Ni1 C58 64.54(8)
C56 Ni1 C59 64.60(8)
C56 Ni1 C57 38.16(9)
C59 Ni1 Br1 168.82(6)
C59 Ni1 Br2 100.71(6)
C57 Ni1 Br1 108.17(6)
C57 Ni1 Br2 157.63(6)
C57 Ni1 C59 64.29(8)
C60 Ni1 Br1 131.32(6)
C60 Ni1 Br2 114.94(6)
C60 Ni1 C58 64.81(9)
C60 Ni1 C56 38.89(8)
C60 Ni1 C59 38.83(8)
C60 Ni1 C57 64.67(8)
C26 C27 H27 119.8
C28 C27 H27 119.8
C28 C27 C26 120.4(2)
C83 C58 Ni1 123.54(16)
C59 C58 Ni1 71.25(13)
C59 C58 C83 127.7(2)
C59 C58 C57 108.0(2)
C57 C58 Ni1 70.80(13)
C57 C58 C83 124.3(2)
C27 C26 C3 119.0(2)
C31 C26 C27 118.4(2)
C31 C26 C3 122.6(2)
C2 C1 Ni2 71.72(13)
C2 C1 C5 108.32(19)
C2 C1 C46 125.4(2)
C5 C1 Ni2 69.28(12)
C5 C1 C46 125.9(2)
C46 C1 Ni2 130.22(16)
C10 C9 C12 119.8(2)
C8 C9 C10 118.1(2)
C8 C9 C12 122.1(2)
C84 C83 C58 122.3(2)
C84 C83 C88 117.6(2)
C88 C83 C58 120.0(2)
C9 C10 H10 119.4
C9 C10 C11 121.2(2)
C11 C10 H10 119.4
C103 C56 Ni1 123.57(16)
C57 C56 Ni1 71.12(13)
C57 C56 C103 124.0(2)
C57 C56 C60 108.06(19)
C60 C56 Ni1 69.81(12)
C60 C56 C103 127.9(2)
C104 C103 C56 121.6(2)
C104 C103 C108 117.8(2)
C108 C103 C56 120.5(2)
C1 C2 Ni2 70.20(13)
C1 C2 C3 107.51(19)
C1 C2 C36 126.4(2)
C3 C2 Ni2 70.35(13)
C3 C2 C36 126.0(2)
C36 C2 Ni2 127.04(16)
C58 C59 Ni1 70.57(12)
C58 C59 C60 108.00(19)
C58 C59 C73 126.1(2)
C60 C59 Ni1 69.49(12)
C60 C59 C73 125.9(2)
C73 C59 Ni1 127.34(16)
C6 C7 H7 119.6
C8 C7 H7 119.6
C8 C7 C6 120.9(2)
C26 C3 Ni2 127.30(16)
C2 C3 Ni2 71.49(13)
C2 C3 C26 127.7(2)
C4 C3 Ni2 70.31(13)
C4 C3 C26 123.7(2)
C4 C3 C2 108.5(2)
C7 C6 C5 121.5(2)
C7 C6 C11 117.9(2)
C11 C6 C5 120.6(2)
C1 C5 Ni2 71.89(13)
C1 C5 C6 126.9(2)
C6 C5 Ni2 123.58(16)
C4 C5 Ni2 71.53(13)
C4 C5 C1 107.53(19)
C4 C5 C6 125.5(2)
C94 C93 C57 118.7(2)
C94 C93 C98 118.3(2)
C98 C93 C57 122.8(2)
C58 C57 Ni1 70.46(13)
C58 C57 C93 126.6(2)
C56 C57 Ni1 70.73(13)
C56 C57 C58 108.17(19)
C56 C57 C93 124.8(2)
C93 C57 Ni1 130.30(16)
C37 C36 C2 121.9(2)
C37 C36 C41 117.5(2)
C41 C36 C2 120.6(2)
C103 C104 H104 119.6
C105 C104 C103 120.8(2)
C105 C104 H104 119.6
C56 C60 Ni1 71.30(12)
C56 C60 C59 107.72(19)
C56 C60 C61 126.6(2)
C59 C60 Ni1 71.68(12)
C59 C60 C61 125.7(2)
C61 C60 Ni1 123.20(16)
C3 C4 Ni2 71.51(13)
C3 C4 C5 108.15(19)
C3 C4 C16 123.3(2)
C5 C4 Ni2 69.72(13)
C5 C4 C16 128.3(2)
C16 C4 Ni2 129.19(16)
C62 C61 C60 120.6(2)
C62 C61 C66 118.0(2)
C66 C61 C60 121.3(2)
C27 C28 H28 119.4
C29 C28 C27 121.3(2)
C29 C28 H28 119.4
C83 C84 H84 119.7
C85 C84 C83 120.7(2)
C85 C84 H84 119.7
C93 C94 H94 119.6
C93 C94 C95 120.8(2)
C95 C94 H94 119.6
C74 C73 C59 122.3(2)
C74 C73 C78 118.0(2)
C78 C73 C59 119.7(2)
C17 C16 C4 119.9(2)
C21 C16 C4 121.0(2)
C21 C16 C17 118.6(2)
C36 C37 H37 119.2
C38 C37 C36 121.6(2)
C38 C37 H37 119.2
C83 C88 H88 119.5
C87 C88 C83 121.0(2)
C87 C88 H88 119.5
C88 C87 H87 119.2
C88 C87 C86 121.6(2)
C86 C87 H87 119.2
C10 C11 C6 120.6(2)
C10 C11 H11 119.7
C6 C11 H11 119.7
C9 C8 C7 121.4(2)
C9 C8 H8 119.3
C7 C8 H8 119.3
C61 C62 H62 119.7
C63 C62 C61 120.5(2)
C63 C62 H62 119.7
C73 C74 H74 119.7
C75 C74 C73 120.5(2)
C75 C74 H74 119.7
C46 C47 H47 119.6
C48 C47 H47 119.6
C48 C47 C46 120.7(2)
C87 C86 C85 117.5(2)
C87 C86 C89 120.3(2)
C85 C86 C89 122.2(2)
C26 C31 H31 119.6
C26 C31 C30 120.8(2)
C30 C31 H31 119.6
C73 C78 H78 119.5
C77 C78 C73 120.9(2)
C77 C78 H78 119.5
C62 C63 H63 119.3
C62 C63 C64 121.5(2)
C64 C63 H63 119.3
C36 C41 H41 119.7
C40 C41 C36 120.6(2)
C40 C41 H41 119.7
C28 C29 C30 118.0(2)
C28 C29 C32 120.7(2)
C30 C29 C32 121.2(2)
C84 C85 H85 119.2
C86 C85 C84 121.6(2)
C86 C85 H85 119.2
C75 C76 C79 121.1(2)
C77 C76 C75 117.6(2)
C77 C76 C79 121.3(2)
C98 C97 H97 119.3
C96 C97 H97 119.3
C96 C97 C98 121.4(2)
C47 C46 C1 123.4(2)
C51 C46 C1 118.5(2)
C51 C46 C47 118.0(2)
H90A C90 H90B 108.0
C91 C90 H90A 109.3
C91 C90 H90B 109.3
C91 C90 C89 111.6(2)
C89 C90 H90A 109.3
C89 C90 H90B 109.3
C16 C17 H17 119.7
C18 C17 C16 120.5(2)
C18 C17 H17 119.7
C93 C98 H98 119.7
C97 C98 C93 120.5(2)
C97 C98 H98 119.7
C94 C95 H95 119.5
C96 C95 C94 121.1(2)
C96 C95 H95 119.5
C104 C105 H105 119.3
C106 C105 C104 121.5(3)
C106 C105 H105 119.3
C74 C75 C76 121.7(2)
C74 C75 H75 119.1
C76 C75 H75 119.1
C19 C20 H20 119.2
C19 C20 C21 121.5(2)
C21 C20 H20 119.2
C61 C66 H66 119.6
C65 C66 C61 120.8(2)
C65 C66 H66 119.6
C37 C38 H38 119.5
C37 C38 C39 120.9(3)
C39 C38 H38 119.5
C17 C18 H18 119.5
C17 C18 C19 120.9(2)
C19 C18 H18 119.5
C20 C19 C18 118.2(2)
C20 C19 C22 121.2(3)
C18 C19 C22 120.6(3)
C47 C48 H48 119.2
C47 C48 C49 121.6(2)
C49 C48 H48 119.2
C103 C108 H108 119.6
C107 C108 C103 120.8(3)
C107 C108 H108 119.6
C31 C30 C29 121.0(2)
C31 C30 H30 119.5
C29 C30 H30 119.5
C16 C21 H21 119.9
C20 C21 C16 120.2(2)
C20 C21 H21 119.9
C38 C39 C42 120.7(3)
C40 C39 C38 117.6(2)
C40 C39 C42 121.8(3)
C90 C91 H91A 108.8
C90 C91 H91B 108.8
H91A C91 H91B 107.7
C92 C91 C90 113.8(2)
C92 C91 H91A 108.8
C92 C91 H91B 108.8
C41 C40 C39 121.8(3)
C41 C40 H40 119.1
C39 C40 H40 119.1
C105 C106 C107 117.7(2)
C105 C106 C109 121.0(3)
C107 C106 C109 121.3(3)
C46 C51 H51 119.6
C50 C51 C46 120.8(2)
C50 C51 H51 119.6
C97 C96 C99 121.3(2)
C95 C96 C97 117.8(2)
C95 C96 C99 120.8(2)
H33A C33 H33B 107.8
C32 C33 H33A 109.0
C32 C33 H33B 109.0
C32 C33 C34 112.8(2)
C34 C33 H33A 109.0
C34 C33 H33B 109.0
C86 C89 C90 114.7(2)
C86 C89 H89A 108.6
C86 C89 H89B 108.6
C90 C89 H89A 108.6
C90 C89 H89B 108.6
H89A C89 H89B 107.6
C63 C64 C65 117.6(2)
C63 C64 C67 121.3(3)
C65 C64 C67 121.1(3)
C78 C77 H77 119.4
C76 C77 C78 121.2(2)
C76 C77 H77 119.4
C29 C32 C33 113.1(2)
C29 C32 H32A 108.9
C29 C32 H32B 108.9
C33 C32 H32A 108.9
C33 C32 H32B 108.9
H32A C32 H32B 107.8
C91 C92 H92A 109.5
C91 C92 H92B 109.5
C91 C92 H92C 109.5
H92A C92 H92B 109.5
H92A C92 H92C 109.5
H92B C92 H92C 109.5
C48 C49 C52 118.2(3)
C48 C49 C52A 129.1(8)
C50 C49 C48 117.6(2)
C50 C49 C52 124.0(3)
C50 C49 C52A 109.6(8)
C51 C50 H50 119.4
C49 C50 C51 121.2(3)
C49 C50 H50 119.4
C66 C65 C64 121.5(3)
C66 C65 H65 119.2
C64 C65 H65 119.2
C108 C107 C106 121.4(3)
C108 C107 H107 119.3
C106 C107 H107 119.3
C33 C34 H34A 109.0
C33 C34 H34B 109.0
H34A C34 H34B 107.8
C35 C34 C33 113.1(3)
C35 C34 H34A 109.0
C35 C34 H34B 109.0
C106 C109 H10A 108.5
C106 C109 H10B 108.5
H10A C109 H10B 107.5
C110 C109 C106 115.3(2)
C110 C109 H10A 108.5
C110 C109 H10B 108.5
C96 C99 H99A 109.4
C96 C99 H99B 109.4
C96 C99 H99C 108.2
C96 C99 H99D 108.2
C96 C99 C100 111.3(3)
H99A C99 H99B 108.0
H99C C99 H99D 107.3
C100 C99 H99A 109.4
C100 C99 H99B 109.4
C1A C99 C96 116.5(4)
C1A C99 H99C 108.2
C1A C99 H99D 108.2
C9 C12 H12A 108.3
C9 C12 H12B 108.3
H12A C12 H12B 107.4
C13 C12 C9 115.8(3)
C13 C12 H12A 108.3
C13 C12 H12B 108.3
C109 C110 H11A 108.6
C109 C110 H11B 108.6
C109 C110 C111 114.8(3)
H11A C110 H11B 107.6
C111 C110 H11A 108.6
C111 C110 H11B 108.6
C64 C67 H67A 108.9
C64 C67 H67B 108.9
H67A C67 H67B 107.7
C68 C67 C64 113.4(3)
C68 C67 H67A 108.9
C68 C67 H67B 108.9
C19 C22 H22A 109.0
C19 C22 H22B 109.0
C19 C22 C23 112.8(2)
H22A C22 H22B 107.8
C23 C22 H22A 109.0
C23 C22 H22B 109.0
C49 C52 H52A 108.5
C49 C52 H52B 108.5
H52A C52 H52B 107.5
C53 C52 C49 114.9(3)
C53 C52 H52A 108.5
C53 C52 H52B 108.5
H54A C54 H54B 107.2
H54C C54 H54D 111.1
C53 C54 H54A 107.9
C53 C54 H54B 107.9
C55 C54 H54A 107.9
C55 C54 H54B 107.9
C55 C54 H54C 113.9
C55 C54 H54D 113.9
C55 C54 C53 117.7(3)
C55 C54 C53A 88.4(6)
C53A C54 H54C 113.9
C53A C54 H54D 113.9
C76 C79 H79A 108.9
C76 C79 H79B 108.9
C76 C79 C80 113.4(3)
H79A C79 H79B 107.7
C80 C79 H79A 108.9
C80 C79 H79B 108.9
C110 C111 H11C 108.3
C110 C111 H11D 108.3
H11C C111 H11D 107.4
C112 C111 C110 115.8(3)
C112 C111 H11C 108.3
C112 C111 H11D 108.3
C39 C42 H42A 109.2
C39 C42 H42B 109.2
C39 C42 H42C 109.1
C39 C42 H42D 109.1
C39 C42 C43 112.2(3)
H42A C42 H42B 107.9
H42C C42 H42D 107.9
C43 C42 H42A 109.2
C43 C42 H42B 109.2
C43A C42 C39 112.4(13)
C43A C42 H42C 109.1
C43A C42 H42D 109.1
H24A C24 H24B 107.6
C23 C24 H24A 108.6
C23 C24 H24B 108.6
C25 C24 H24A 108.6
C25 C24 H24B 108.6
C25 C24 C23 114.4(3)
C22 C23 C24 114.4(3)
C22 C23 H23A 108.7
C22 C23 H23B 108.7
C24 C23 H23A 108.7
C24 C23 H23B 108.7
H23A C23 H23B 107.6
C79 C80 H80A 108.6
C79 C80 H80B 108.6
H80A C80 H80B 107.5
C81 C80 C79 114.8(3)
C81 C80 H80A 108.6
C81 C80 H80B 108.6
C24 C25 H25A 109.5
C24 C25 H25B 109.5
C24 C25 H25C 109.5
H25A C25 H25B 109.5
H25A C25 H25C 109.5
H25B C25 H25C 109.5
C52 C53 C54 111.9(3)
C52 C53 H53A 109.2
C52 C53 H53B 109.2
C54 C53 H53A 109.2
C54 C53 H53B 109.2
H53A C53 H53B 107.9
C34 C35 H35A 109.5
C34 C35 H35B 109.5
C34 C35 H35C 109.5
H35A C35 H35B 109.5
H35A C35 H35C 109.5
H35B C35 H35C 109.5
C54 C55 H55A 109.5
C54 C55 H55B 109.5
C54 C55 H55C 109.5
C54 C55 H55D 109.5
C54 C55 H55E 109.5
C54 C55 H55F 109.5
H55A C55 H55B 109.5
H55A C55 H55C 109.5
H55B C55 H55C 109.5
H55D C55 H55E 109.5
H55D C55 H55F 109.5
H55E C55 H55F 109.5
C12 C13 H13A 107.6
C12 C13 H13B 107.6
C12 C13 H13C 108.0
C12 C13 H13D 108.0
H13A C13 H13B 107.0
H13C C13 H13D 107.3
C14 C13 C12 119.1(3)
C14 C13 H13A 107.6
C14 C13 H13B 107.6
C14A C13 C12 117.0(6)
C14A C13 H13C 108.0
C14A C13 H13D 108.0
C80 C81 H81A 109.1
C80 C81 H81B 109.1
C80 C81 C82 112.5(3)
H81A C81 H81B 107.8
C82 C81 H81A 109.1
C82 C81 H81B 109.1
C67 C68 H68A 111.3
C67 C68 H68B 111.3
C67 C68 H68C 105.4
C67 C68 H68D 105.4
C67 C68 C69 102.5(4)
C67 C68 C71 127.6(4)
H68A C68 H68B 109.2
H68C C68 H68D 106.0
C69 C68 H68A 111.3
C69 C68 H68B 111.3
C71 C68 H68C 105.4
C71 C68 H68D 105.4
H10C C102 H10D 109.5
H10C C102 H10E 109.5
H10D C102 H10E 109.5
H10F C102 H10G 109.5
H10F C102 H10H 109.5
H10G C102 H10H 109.5
C101 C102 H10C 109.5
C101 C102 H10D 109.5
C101 C102 H10E 109.5
C1B C102 H10F 109.5
C1B C102 H10G 109.5
C1B C102 H10H 109.5
C42 C43 H43A 108.9
C42 C43 H43B 108.9
H43A C43 H43B 107.7
C44 C43 C42 113.5(4)
C44 C43 H43A 108.9
C44 C43 H43B 108.9
C81 C82 H82A 109.5
C81 C82 H82B 109.5
C81 C82 H82C 109.5
H82A C82 H82B 109.5
H82A C82 H82C 109.5
H82B C82 H82C 109.5
C111 C112 H11E 109.5
C111 C112 H11F 109.5
C111 C112 H11G 109.5
H11E C112 H11F 109.5
H11E C112 H11G 109.5
H11F C112 H11G 109.5
C99 C100 H10I 108.8
C99 C100 H10J 108.8
H10I C100 H10J 107.7
C101 C100 C99 113.7(4)
C101 C100 H10I 108.8
C101 C100 H10J 108.8
C13 C14 H14A 108.3
C13 C14 H14B 108.3
C13 C14 C15 115.8(5)
H14A C14 H14B 107.4
C15 C14 H14A 108.3
C15 C14 H14B 108.3
C102 C101 C100 112.5(5)
C102 C101 H10K 109.1
C102 C101 H10L 109.1
C100 C101 H10K 109.1
C100 C101 H10L 109.1
H10K C101 H10L 107.8
C43 C44 H44A 109.0
C43 C44 H44B 109.0
H44A C44 H44B 107.8
C45 C44 C43 112.8(6)
C45 C44 H44A 109.0
C45 C44 H44B 109.0
C68 C69 H69A 110.5
C68 C69 H69B 110.5
H69A C69 H69B 108.7
C70 C69 C68 106.2(5)
C70 C69 H69A 110.5
C70 C69 H69B 110.5
C69 C70 H70A 109.5
C69 C70 H70B 109.5
C69 C70 H70C 109.5
H70A C70 H70B 109.5
H70A C70 H70C 109.5
H70B C70 H70C 109.5
C44 C45 H45A 109.5
C44 C45 H45B 109.5
C44 C45 H45C 109.5
H45A C45 H45B 109.5
H45A C45 H45C 109.5
H45B C45 H45C 109.5
C14 C15 H15A 109.5
C14 C15 H15B 109.5
C14 C15 H15C 109.5
H15A C15 H15B 109.5
H15A C15 H15C 109.5
H15B C15 H15C 109.5
H72A C72 H72B 109.5
H72A C72 H72C 109.5
H72B C72 H72C 109.5
C71 C72 H72A 109.5
C71 C72 H72B 109.5
C71 C72 H72C 109.5
C68 C71 H71A 110.8
C68 C71 H71B 110.8
C72 C71 C68 104.6(6)
C72 C71 H71A 110.8
C72 C71 H71B 110.8
H71A C71 H71B 108.9
C13 C14A H14C 106.8
C13 C14A H14D 106.8
C13 C14A C15A 122.2(9)
H14C C14A H14D 106.6
C15A C14A H14C 106.8
C15A C14A H14D 106.8
C99 C1A H1AA 110.0
C99 C1A H1AB 110.0
C99 C1A C1B 108.6(8)
H1AA C1A H1AB 108.3
C1B C1A H1AA 110.0
C1B C1A H1AB 110.0
C102 C1B H1BA 106.5
C102 C1B H1BB 106.5
C1A C1B C102 123.3(9)
C1A C1B H1BA 106.5
C1A C1B H1BB 106.5
H1BA C1B H1BB 106.5
C14A C15A H15D 109.5
C14A C15A H15E 109.5
C14A C15A H15F 109.5
H15D C15A H15E 109.5
H15D C15A H15F 109.5
H15E C15A H15F 109.5
C49 C52A H52C 111.7
C49 C52A H52D 111.7
H52C C52A H52D 109.5
C53A C52A C49 100.1(13)
C53A C52A H52C 111.7
C53A C52A H52D 111.7
C54 C53A H53C 110.2
C54 C53A H53D 110.2
C52A C53A C54 107.5(11)
C52A C53A H53C 110.2
C52A C53A H53D 110.2
H53C C53A H53D 108.5
H44C C44A H44D 107.2
C43A C44A H44C 107.9
C43A C44A H44D 107.9
C43A C44A C0AA 118(2)
C0AA C44A H44C 107.9
C0AA C44A H44D 107.9
C42 C43A C44A 122(2)
C42 C43A H43C 106.8
C42 C43A H43D 106.8
C44A C43A H43C 106.8
C44A C43A H43D 106.8
H43C C43A H43D 106.6
C44A C0AA H0AA 109.5
C44A C0AA H0AB 109.5
C44A C0AA H0AC 109.5
H0AA C0AA H0AB 109.5
H0AA C0AA H0AC 109.5
H0AB C0AA H0AC 109.5

loop_
_geom_bond_atom_site_label_1
_geom_bond_atom_site_label_2
_geom_bond_distance
Br1 Ni2 2.4242(4)
Br1 Ni1 2.4182(4)
Br2 Ni2 2.4114(5)
Br2 Ni1 2.4290(4)
Ni2 C1 2.185(2)
Ni2 C2 2.205(2)
Ni2 C3 2.190(2)
Ni2 C5 2.150(2)
Ni2 C4 2.174(2)
Ni1 C58 2.181(2)
Ni1 C56 2.180(2)
Ni1 C59 2.190(2)
Ni1 C57 2.185(2)
Ni1 C60 2.160(2)
C27 H27 0.9500
C27 C26 1.400(3)
C27 C28 1.390(3)
C58 C83 1.473(3)
C58 C59 1.429(3)
C58 C57 1.448(3)
C26 C3 1.481(3)
C26 C31 1.386(3)
C1 C2 1.432(3)
C1 C5 1.441(3)
C1 C46 1.483(3)
C9 C10 1.387(4)
C9 C8 1.387(3)
C9 C12 1.512(3)
C83 C84 1.397(3)
C83 C88 1.398(3)
C10 H10 0.9500
C10 C11 1.396(3)
C56 C103 1.483(3)
C56 C57 1.427(3)
C56 C60 1.445(3)
C103 C104 1.393(4)
C103 C108 1.399(3)
C2 C3 1.436(3)
C2 C36 1.475(3)
C59 C60 1.446(3)
C59 C73 1.484(3)
C7 H7 0.9500
C7 C6 1.396(3)
C7 C8 1.388(3)
C3 C4 1.427(3)
C6 C5 1.479(3)
C6 C11 1.400(3)
C5 C4 1.434(3)
C93 C57 1.486(3)
C93 C94 1.388(4)
C93 C98 1.390(3)
C36 C37 1.391(3)
C36 C41 1.400(3)
C104 H104 0.9500
C104 C105 1.392(3)
C60 C61 1.476(3)
C4 C16 1.483(3)
C61 C62 1.398(3)
C61 C66 1.399(3)
C28 H28 0.9500
C28 C29 1.387(4)
C84 H84 0.9500
C84 C85 1.393(3)
C94 H94 0.9500
C94 C95 1.391(3)
C73 C74 1.393(3)
C73 C78 1.398(3)
C16 C17 1.397(4)
C16 C21 1.395(3)
C37 H37 0.9500
C37 C38 1.388(3)
C88 H88 0.9500
C88 C87 1.387(4)
C87 H87 0.9500
C87 C86 1.389(4)
C11 H11 0.9500
C8 H8 0.9500
C62 H62 0.9500
C62 C63 1.389(4)
C74 H74 0.9500
C74 C75 1.389(3)
C47 H47 0.9500
C47 C46 1.395(3)
C47 C48 1.375(4)
C86 C85 1.390(4)
C86 C89 1.507(3)
C31 H31 0.9500
C31 C30 1.389(3)
C78 H78 0.9500
C78 C77 1.393(4)
C63 H63 0.9500
C63 C64 1.389(4)
C41 H41 0.9500
C41 C40 1.388(4)
C29 C30 1.395(4)
C29 C32 1.508(3)
C85 H85 0.9500
C76 C75 1.395(4)
C76 C77 1.388(4)
C76 C79 1.515(3)
C97 H97 0.9500
C97 C98 1.388(3)
C97 C96 1.387(4)
C46 C51 1.387(3)
C90 H90A 0.9900
C90 H90B 0.9900
C90 C91 1.524(3)
C90 C89 1.526(3)
C17 H17 0.9500
C17 C18 1.386(4)
C98 H98 0.9500
C95 H95 0.9500
C95 C96 1.386(4)
C105 H105 0.9500
C105 C106 1.387(4)
C75 H75 0.9500
C20 H20 0.9500
C20 C19 1.385(4)
C20 C21 1.387(3)
C66 H66 0.9500
C66 C65 1.379(4)
C38 H38 0.9500
C38 C39 1.392(4)
C18 H18 0.9500
C18 C19 1.396(4)
C19 C22 1.510(4)
C48 H48 0.9500
C48 C49 1.388(4)
C108 H108 0.9500
C108 C107 1.385(4)
C30 H30 0.9500
C21 H21 0.9500
C39 C40 1.389(4)
C39 C42 1.512(4)
C91 H91A 0.9900
C91 H91B 0.9900
C91 C92 1.515(4)
C40 H40 0.9500
C106 C107 1.392(4)
C106 C109 1.510(4)
C51 H51 0.9500
C51 C50 1.387(4)
C96 C99 1.515(3)
C33 H33A 0.9900
C33 H33B 0.9900
C33 C32 1.524(4)
C33 C34 1.524(4)
C89 H89A 0.9900
C89 H89B 0.9900
C64 C65 1.396(4)
C64 C67 1.506(4)
C77 H77 0.9500
C32 H32A 0.9900
C32 H32B 0.9900
C92 H92A 0.9800
C92 H92B 0.9800
C92 H92C 0.9800
C49 C50 1.387(4)
C49 C52 1.524(5)
C49 C52A 1.614(16)
C50 H50 0.9500
C65 H65 0.9500
C107 H107 0.9500
C34 H34A 0.9900
C34 H34B 0.9900
C34 C35 1.515(5)
C109 H10A 0.9900
C109 H10B 0.9900
C109 C110 1.495(4)
C99 H99A 0.9900
C99 H99B 0.9900
C99 H99C 0.9900
C99 H99D 0.9900
C99 C100 1.635(6)
C99 C1A 1.395(9)
C12 H12A 0.9900
C12 H12B 0.9900
C12 C13 1.507(4)
C110 H11A 0.9900
C110 H11B 0.9900
C110 C111 1.512(4)
C67 H67A 0.9900
C67 H67B 0.9900
C67 C68 1.503(6)
C22 H22A 0.9900
C22 H22B 0.9900
C22 C23 1.528(4)
C52 H52A 0.9900
C52 H52B 0.9900
C52 C53 1.513(6)
C54 H54A 0.9900
C54 H54B 0.9900
C54 H54C 0.9900
C54 H54D 0.9900
C54 C53 1.538(4)
C54 C55 1.489(5)
C54 C53A 1.677(13)
C79 H79A 0.9900
C79 H79B 0.9900
C79 C80 1.525(5)
C111 H11C 0.9900
C111 H11D 0.9900
C111 C112 1.485(5)
C42 H42A 0.9900
C42 H42B 0.9900
C42 H42C 0.9900
C42 H42D 0.9900
C42 C43 1.567(6)
C42 C43A 1.45(3)
C24 H24A 0.9900
C24 H24B 0.9900
C24 C23 1.531(5)
C24 C25 1.522(5)
C23 H23A 0.9900
C23 H23B 0.9900
C80 H80A 0.9900
C80 H80B 0.9900
C80 C81 1.500(5)
C25 H25A 0.9800
C25 H25B 0.9800
C25 H25C 0.9800
C53 H53A 0.9900
C53 H53B 0.9900
C35 H35A 0.9800
C35 H35B 0.9800
C35 H35C 0.9800
C55 H55A 0.9800
C55 H55B 0.9800
C55 H55C 0.9800
C55 H55D 0.9800
C55 H55E 0.9800
C55 H55F 0.9800
C13 H13A 0.9900
C13 H13B 0.9900
C13 H13C 0.9900
C13 H13D 0.9900
C13 C14 1.481(5)
C13 C14A 1.230(11)
C81 H81A 0.9900
C81 H81B 0.9900
C81 C82 1.517(6)
C68 H68A 0.9900
C68 H68B 0.9900
C68 H68C 0.9900
C68 H68D 0.9900
C68 C69 1.612(7)
C68 C71 1.546(7)
C102 H10C 0.9800
C102 H10D 0.9800
C102 H10E 0.9800
C102 H10F 0.9800
C102 H10G 0.9800
C102 H10H 0.9800
C102 C101 1.439(7)
C102 C1B 1.593(12)
C43 H43A 0.9900
C43 H43B 0.9900
C43 C44 1.563(6)
C82 H82A 0.9800
C82 H82B 0.9800
C82 H82C 0.9800
C112 H11E 0.9800
C112 H11F 0.9800
C112 H11G 0.9800
C100 H10I 0.9900
C100 H10J 0.9900
C100 C101 1.512(7)
C14 H14A 0.9900
C14 H14B 0.9900
C14 C15 1.518(9)
C101 H10K 0.9900
C101 H10L 0.9900
C44 H44A 0.9900
C44 H44B 0.9900
C44 C45 1.461(9)
C69 H69A 0.9900
C69 H69B 0.9900
C69 C70 1.498(9)
C70 H70A 0.9800
C70 H70B 0.9800
C70 H70C 0.9800
C45 H45A 0.9800
C45 H45B 0.9800
C45 H45C 0.9800
C15 H15A 0.9800
C15 H15B 0.9800
C15 H15C 0.9800
C72 H72A 0.9800
C72 H72B 0.9800
C72 H72C 0.9800
C72 C71 1.483(11)
C71 H71A 0.9900
C71 H71B 0.9900
C14A H14C 0.9900
C14A H14D 0.9900
C14A C15A 1.528(16)
C1A H1AA 0.9900
C1A H1AB 0.9900
C1A C1B 1.569(16)
C1B H1BA 0.9900
C1B H1BB 0.9900
C15A H15D 0.9800
C15A H15E 0.9800
C15A H15F 0.9800
C52A H52C 0.9900
C52A H52D 0.9900
C52A C53A 1.53(2)
C53A H53C 0.9900
C53A H53D 0.9900
C44A H44C 0.9900
C44A H44D 0.9900
C44A C43A 1.51(4)
C44A C0AA 1.65(4)
C43A H43C 0.9900
C43A H43D 0.9900
C0AA H0AA 0.9800
C0AA H0AB 0.9800
C0AA H0AC 0.9800

loop_
_geom_torsion_atom_site_label_1
_geom_torsion_atom_site_label_2
_geom_torsion_atom_site_label_3
_geom_torsion_atom_site_label_4
_geom_torsion
Ni2 C1 C2 C3 -60.77(16)
Ni2 C1 C2 C36 122.0(2)
Ni2 C1 C5 C6 -118.8(2)
Ni2 C1 C5 C4 63.08(15)
Ni2 C1 C46 C47 32.2(3)
Ni2 C1 C46 C51 -151.36(19)
Ni2 C2 C3 C26 123.3(2)
Ni2 C2 C3 C4 -60.89(16)
Ni2 C2 C36 C37 47.0(3)
Ni2 C2 C36 C41 -135.0(2)
Ni2 C3 C4 C5 -60.38(16)
Ni2 C3 C4 C16 125.3(2)
Ni2 C5 C4 C3 61.51(16)
Ni2 C5 C4 C16 -124.5(2)
Ni2 C4 C16 C17 -143.7(2)
Ni2 C4 C16 C21 44.8(3)
Ni1 C58 C83 C84 137.3(2)
Ni1 C58 C83 C88 -42.2(3)
Ni1 C58 C59 C60 59.65(15)
Ni1 C58 C59 C73 -122.6(2)
Ni1 C58 C57 C56 -60.98(16)
Ni1 C58 C57 C93 126.3(2)
Ni1 C56 C103 C104 -40.2(3)
Ni1 C56 C103 C108 136.3(2)
Ni1 C56 C57 C58 60.81(15)
Ni1 C56 C57 C93 -126.2(2)
Ni1 C56 C60 C59 -62.84(15)
Ni1 C56 C60 C61 117.9(2)
Ni1 C59 C60 C56 62.59(15)
Ni1 C59 C60 C61 -118.2(2)
Ni1 C59 C73 C74 -46.5(3)
Ni1 C59 C73 C78 135.7(2)
Ni1 C60 C61 C62 137.2(2)
Ni1 C60 C61 C66 -44.3(3)
C27 C26 C3 Ni2 -144.51(19)
C27 C26 C3 C2 120.7(3)
C27 C26 C3 C4 -54.6(3)
C27 C26 C31 C30 3.0(4)
C27 C28 C29 C30 1.6(4)
C27 C28 C29 C32 -175.9(2)
C58 C83 C84 C85 -179.2(2)
C58 C83 C88 C87 178.3(2)
C58 C59 C60 Ni1 -60.33(15)
C58 C59 C60 C56 2.3(2)
C58 C59 C60 C61 -178.5(2)
C58 C59 C73 C74 45.7(4)
C58 C59 C73 C78 -132.1(3)
C26 C27 C28 C29 -0.8(4)
C26 C3 C4 Ni2 -122.3(2)
C26 C3 C4 C5 177.3(2)
C26 C3 C4 C16 2.9(4)
C26 C31 C30 C29 -2.2(4)
C1 C2 C3 Ni2 60.67(16)
C1 C2 C3 C26 -176.0(2)
C1 C2 C3 C4 -0.2(3)
C1 C2 C36 C37 -44.7(4)
C1 C2 C36 C41 133.4(3)
C1 C5 C4 Ni2 -63.31(15)
C1 C5 C4 C3 -1.8(3)
C1 C5 C4 C16 172.2(2)
C1 C46 C51 C50 -175.1(2)
C9 C10 C11 C6 -1.2(4)
C9 C12 C13 C14 161.6(4)
C9 C12 C13 C14A 89.5(6)
C83 C58 C59 Ni1 118.4(2)
C83 C58 C59 C60 178.0(2)
C83 C58 C59 C73 -4.2(4)
C83 C58 C57 Ni1 -118.1(2)
C83 C58 C57 C56 -179.1(2)
C83 C58 C57 C93 8.2(4)
C83 C84 C85 C86 0.7(4)
C83 C88 C87 C86 1.0(4)
C10 C9 C8 C7 -0.6(4)
C10 C9 C12 C13 -147.5(3)
C56 C103 C104 C105 175.4(2)
C56 C103 C108 C107 -175.0(2)
C56 C60 C61 C62 46.7(3)
C56 C60 C61 C66 -134.8(3)
C103 C56 C57 Ni1 118.3(2)
C103 C56 C57 C58 179.1(2)
C103 C56 C57 C93 -7.9(4)
C103 C56 C60 Ni1 -117.4(2)
C103 C56 C60 C59 179.7(2)
C103 C56 C60 C61 0.5(4)
C103 C104 C105 C106 0.1(4)
C103 C108 C107 C106 -0.9(4)
C2 C1 C5 Ni2 -61.41(16)
C2 C1 C5 C6 179.8(2)
C2 C1 C5 C4 1.7(3)
C2 C1 C46 C47 127.8(3)
C2 C1 C46 C51 -55.8(3)
C2 C3 C4 Ni2 61.64(16)
C2 C3 C4 C5 1.3(3)
C2 C3 C4 C16 -173.1(2)
C2 C36 C37 C38 177.8(2)
C2 C36 C41 C40 -177.5(2)
C59 C58 C83 C84 45.9(4)
C59 C58 C83 C88 -133.6(3)
C59 C58 C57 Ni1 61.89(16)
C59 C58 C57 C56 0.9(3)
C59 C58 C57 C93 -171.9(2)
C59 C60 C61 C62 -132.4(2)
C59 C60 C61 C66 46.2(3)
C59 C73 C74 C75 -178.1(2)
C59 C73 C78 C77 178.4(3)
C7 C6 C5 Ni2 -133.6(2)
C7 C6 C5 C1 -41.8(3)
C7 C6 C5 C4 136.0(2)
C7 C6 C11 C10 0.3(4)
C3 C26 C31 C30 -174.6(2)
C3 C2 C36 C37 138.6(3)
C3 C2 C36 C41 -43.4(4)
C3 C4 C16 C17 123.8(3)
C3 C4 C16 C21 -47.8(3)
C6 C7 C8 C9 -0.3(4)
C6 C5 C4 Ni2 118.6(2)
C6 C5 C4 C3 -179.9(2)
C6 C5 C4 C16 -6.0(4)
C5 C1 C2 Ni2 59.87(15)
C5 C1 C2 C3 -0.9(3)
C5 C1 C2 C36 -178.1(2)
C5 C1 C46 C47 -60.0(3)
C5 C1 C46 C51 116.4(3)
C5 C6 C11 C10 178.8(2)
C5 C4 C16 C17 -49.4(4)
C5 C4 C16 C21 139.0(2)
C93 C94 C95 C96 1.2(4)
C57 C58 C83 C84 -134.1(2)
C57 C58 C83 C88 46.4(3)
C57 C58 C59 Ni1 -61.61(15)
C57 C58 C59 C60 -2.0(2)
C57 C58 C59 C73 175.8(2)
C57 C56 C103 C104 -129.0(3)
C57 C56 C103 C108 47.5(3)
C57 C56 C60 Ni1 61.15(16)
C57 C56 C60 C59 -1.7(2)
C57 C56 C60 C61 179.1(2)
C57 C93 C94 C95 171.8(2)
C57 C93 C98 C97 -172.6(2)
C36 C2 C3 Ni2 -122.1(2)
C36 C2 C3 C26 1.2(4)
C36 C2 C3 C4 177.0(2)
C36 C37 C38 C39 0.0(4)
C36 C41 C40 C39 -0.7(4)
C104 C103 C108 C107 1.6(4)
C104 C105 C106 C107 0.5(4)
C104 C105 C106 C109 -179.6(3)
C60 C56 C103 C104 49.3(3)
C60 C56 C103 C108 -134.2(3)
C60 C56 C57 Ni1 -60.32(15)
C60 C56 C57 C58 0.5(3)
C60 C56 C57 C93 173.4(2)
C60 C59 C73 C74 -137.0(2)
C60 C59 C73 C78 45.3(4)
C60 C61 C62 C63 177.9(2)
C60 C61 C66 C65 -179.1(2)
C4 C16 C17 C18 -170.6(2)
C4 C16 C21 C20 170.3(2)
C61 C62 C63 C64 1.4(4)
C61 C66 C65 C64 1.1(4)
C28 C27 C26 C3 176.2(2)
C28 C27 C26 C31 -1.5(3)
C28 C29 C30 C31 -0.1(4)
C28 C29 C32 C33 93.3(3)
C84 C83 C88 C87 -1.2(4)
C94 C93 C57 Ni1 155.69(19)
C94 C93 C57 C58 60.9(3)
C94 C93 C57 C56 -110.8(3)
C94 C93 C98 C97 1.7(4)
C94 C95 C96 C97 1.5(4)
C94 C95 C96 C99 -176.3(3)
C73 C59 C60 Ni1 121.9(2)
C73 C59 C60 C56 -175.5(2)
C73 C59 C60 C61 3.7(4)
C73 C74 C75 C76 -0.1(4)
C73 C78 C77 C76 -0.3(5)
C16 C17 C18 C19 0.4(4)
C37 C36 C41 C40 0.6(4)
C37 C38 C39 C40 -0.1(4)
C37 C38 C39 C42 179.1(3)
C88 C83 C84 C85 0.4(4)
C88 C87 C86 C85 0.1(4)
C88 C87 C86 C89 178.8(2)
C87 C86 C85 C84 -0.9(4)
C87 C86 C89 C90 119.2(3)
C11 C6 C5 Ni2 47.9(3)
C11 C6 C5 C1 139.8(2)
C11 C6 C5 C4 -42.4(3)
C8 C9 C10 C11 1.4(4)
C8 C9 C12 C13 32.7(5)
C8 C7 C6 C5 -178.0(2)
C8 C7 C6 C11 0.5(3)
C62 C61 C66 C65 -0.5(4)
C62 C63 C64 C65 -0.9(4)
C62 C63 C64 C67 177.3(3)
C74 C73 C78 C77 0.5(4)
C47 C46 C51 C50 1.5(4)
C47 C48 C49 C50 1.4(4)
C47 C48 C49 C52 -174.4(3)
C47 C48 C49 C52A 157.3(10)
C31 C26 C3 Ni2 33.1(3)
C31 C26 C3 C2 -61.7(3)
C31 C26 C3 C4 123.0(3)
C78 C73 C74 C75 -0.3(4)
C63 C64 C65 C66 -0.3(4)
C63 C64 C67 C68 -108.5(4)
C41 C36 C37 C38 -0.3(4)
C85 C86 C89 C90 -62.1(3)
C76 C79 C80 C81 63.3(4)
C97 C96 C99 C100 -96.8(4)
C97 C96 C99 C1A -51.3(6)
C46 C1 C2 Ni2 -126.8(2)
C46 C1 C2 C3 172.4(2)
C46 C1 C2 C36 -4.8(4)
C46 C1 C5 Ni2 125.3(2)
C46 C1 C5 C6 6.5(4)
C46 C1 C5 C4 -171.6(2)
C46 C47 C48 C49 -1.0(4)
C46 C51 C50 C49 -1.1(4)
C17 C16 C21 C20 -1.4(3)
C17 C18 C19 C20 -1.7(4)
C17 C18 C19 C22 175.8(3)
C98 C93 C57 Ni1 -30.1(3)
C98 C93 C57 C58 -124.9(3)
C98 C93 C57 C56 63.5(3)
C98 C93 C94 C95 -2.8(4)
C98 C97 C96 C95 -2.5(4)
C98 C97 C96 C99 175.2(3)
C95 C96 C99 C100 80.8(4)
C95 C96 C99 C1A 126.4(6)
C105 C106 C107 C108 -0.1(4)
C105 C106 C109 C110 120.1(3)
C75 C76 C77 C78 -0.1(5)
C75 C76 C79 C80 70.2(4)
C20 C19 C22 C23 94.6(3)
C66 C61 C62 C63 -0.7(4)
C38 C39 C40 C41 0.5(4)
C38 C39 C42 C43 -75.7(4)
C38 C39 C42 C43A -108.9(16)
C18 C19 C22 C23 -82.8(4)
C19 C20 C21 C16 0.0(4)
C19 C22 C23 C24 -62.0(4)
C48 C47 C46 C1 176.0(2)
C48 C47 C46 C51 -0.4(4)
C48 C49 C50 C51 -0.4(4)
C48 C49 C52 C53 167.0(3)
C48 C49 C52A C53A 103.3(12)
C108 C103 C104 C105 -1.2(4)
C30 C29 C32 C33 -84.2(3)
C21 C16 C17 C18 1.2(4)
C21 C20 C19 C18 1.5(4)
C21 C20 C19 C22 -176.0(2)
C39 C42 C43 C44 174.9(4)
C39 C42 C43A C44A -180(2)
C91 C90 C89 C86 -174.3(2)
C40 C39 C42 C43 103.5(4)
C40 C39 C42 C43A 70.3(16)
C106 C109 C110 C111 -175.2(3)
C96 C97 C98 C93 0.9(4)
C96 C99 C100 C101 65.0(5)
C96 C99 C1A C1B -65.0(9)
C89 C86 C85 C84 -179.7(2)
C89 C90 C91 C92 -176.1(2)
C64 C67 C68 C69 -167.9(4)
C64 C67 C68 C71 169.5(5)
C77 C76 C75 C74 0.3(4)
C77 C76 C79 C80 -108.0(3)
C32 C29 C30 C31 177.4(2)
C32 C33 C34 C35 -177.8(3)
C49 C52 C53 C54 -177.1(3)
C49 C52A C53A C54 163.6(9)
C50 C49 C52 C53 -8.6(5)
C50 C49 C52A C53A -99.3(11)
C65 C64 C67 C68 69.5(4)
C107 C106 C109 C110 -60.0(4)
C34 C33 C32 C29 -176.6(3)
C109 C106 C107 C108 -180.0(3)
C109 C110 C111 C112 -177.1(4)
C99 C100 C101 C102 178.6(4)
C99 C1A C1B C102 -179.3(9)
C12 C9 C10 C11 -178.4(3)
C12 C9 C8 C7 179.2(3)
C12 C13 C14 C15 -69.3(6)
C12 C13 C14A C15A 47.2(13)
C67 C64 C65 C66 -178.5(3)
C67 C68 C69 C70 168.9(5)
C67 C68 C71 C72 79.9(8)
C52 C49 C50 C51 175.2(3)
C79 C76 C75 C74 -178.0(3)
C79 C76 C77 C78 178.2(3)
C79 C80 C81 C82 178.5(3)
C42 C39 C40 C41 -178.7(3)
C42 C43 C44 C45 63.2(7)
C25 C24 C23 C22 -65.7(4)
C55 C54 C53 C52 73.1(5)
C55 C54 C53A C52A 157.1(11)
C52A C49 C50 C51 -160.7(8)
C0AA C44A C43A C42 -38(4)
